data_7059696
loop_
_publ_author_name
'Mkrtchyan, Anna F.'
'Hayriyan, Liana A.'
'Karapetyan, Ani J.'
'Tovmasyan, Anna S.'
'Tsaturyan, Avetis H.'
'Khrustalev, Victor N.'
'Maleev, Viktor I.'
'Saghyan, Ashot S.'

_publ_section_title
;
 Using the Ni-[(benzylprolyl)amino]benzophenone complex in the Glaser
 reaction for the synthesis of bis \a-amino acids
;
_journal_issue 28
_journal_name_full 'New Journal of Chemistry'
_journal_page_first 11927
_journal_page_last 11932
_journal_paper_doi 10.1039/D0NJ02072A
_journal_volume 44
_journal_year 2020
_chemical_absolute_configuration ad
_chemical_formula_moiety 'C60 H52 N6 Ni2 O6'
_chemical_formula_sum 'C60 H52 N6 Ni2 O6'
_chemical_formula_weight 1070.46
_space_group_crystal_system monoclinic
_space_group_IT_number 4
_space_group_name_Hall 'P 2yb'
_space_group_name_H-M_alt 'P 1 21 1'
_atom_sites_solution_hydrogens geom
_atom_sites_solution_primary difmap
_atom_sites_solution_secondary difmap
_audit_creation_method SHELXL-2014/7
_audit_update_record
;
2019-10-14 deposited with the CCDC.	2020-06-10 downloaded from the CCDC.
;
_cell_angle_alpha 90
_cell_angle_beta 91.884(4)
_cell_angle_gamma 90
_cell_formula_units_Z 4
_cell_length_a 12.983(3)
_cell_length_b 12.994(3)
_cell_length_c 33.620(7)
_cell_measurement_reflns_used 8352
_cell_measurement_temperature 100(2)
_cell_measurement_theta_max 23.14
_cell_measurement_theta_min 2.22
_cell_volume 5669(2)
_computing_cell_refinement 'Bruker SAINT'
_computing_data_collection 'Bruker APEX2'
_computing_data_reduction 'Bruker SAINT'
_computing_molecular_graphics 'Bruker SHELXTL'
_computing_publication_material 'Bruker SHELXTL'
_computing_structure_refinement 'SHELXL-2014/7 (Sheldrick, 2014)'
_computing_structure_solution 'SHELXS-97 (Sheldrick, 2008)'
_diffrn_ambient_temperature 100(2)
_diffrn_measured_fraction_theta_full 0.997
_diffrn_measured_fraction_theta_max 0.986
_diffrn_measurement_device_type 'Bruker APEX-II CCD'
_diffrn_measurement_method '\f and \w scans'
_diffrn_radiation_type MoK\a
_diffrn_radiation_wavelength 0.71073
_diffrn_reflns_av_R_equivalents 0.0704
_diffrn_reflns_av_unetI/netI 0.0935
_diffrn_reflns_Laue_measured_fraction_full 0.997
_diffrn_reflns_Laue_measured_fraction_max 0.986
_diffrn_reflns_limit_h_max 16
_diffrn_reflns_limit_h_min -16
_diffrn_reflns_limit_k_max 16
_diffrn_reflns_limit_k_min -16
_diffrn_reflns_limit_l_max 42
_diffrn_reflns_limit_l_min -42
_diffrn_reflns_number 56162
_diffrn_reflns_point_group_measured_fraction_full 0.998
_diffrn_reflns_point_group_measured_fraction_max 0.986
_diffrn_reflns_theta_full 25.242
_diffrn_reflns_theta_max 26.507
_diffrn_reflns_theta_min 0.606
_exptl_absorpt_coefficient_mu 0.718
_exptl_absorpt_correction_T_max 0.860
_exptl_absorpt_correction_T_min 0.830
_exptl_absorpt_correction_type multi-scan
_exptl_absorpt_process_details 'SADABS (Bruker, 2003)'
_exptl_crystal_colour red
_exptl_crystal_density_diffrn 1.254
_exptl_crystal_description prism
_exptl_crystal_F_000 2232
_exptl_crystal_size_max 0.250
_exptl_crystal_size_mid 0.200
_exptl_crystal_size_min 0.200
_refine_diff_density_max 1.378
_refine_diff_density_min -0.649
_refine_diff_density_rms 0.096
_refine_ls_abs_structure_details
; 
 Refined as an inversion twin. 
;
_refine_ls_abs_structure_Flack 0.08(2)
_refine_ls_extinction_method none
_refine_ls_goodness_of_fit_ref 1.064
_refine_ls_hydrogen_treatment constr
_refine_ls_matrix_type full
_refine_ls_number_parameters 1286
_refine_ls_number_reflns 23063
_refine_ls_number_restraints 9
_refine_ls_restrained_S_all 1.064
_refine_ls_R_factor_all 0.1028
_refine_ls_R_factor_gt 0.0766
_refine_ls_shift/su_max 0.001
_refine_ls_shift/su_mean 0.001
_refine_ls_structure_factor_coef Fsqd
_refine_ls_weighting_details 'w=1/[\s^2^(Fo^2^)+(0.096P)^2^+3.93P] where P=(Fo^2^+2Fc^2^)/3'
_refine_ls_weighting_scheme calc
_refine_ls_wR_factor_gt 0.1852
_refine_ls_wR_factor_ref 0.1998
_reflns_Friedel_coverage 0.913
_reflns_Friedel_fraction_full 0.999
_reflns_Friedel_fraction_max 0.987
_reflns_number_gt 17022
_reflns_number_total 23063
_reflns_threshold_expression 'I > 2\s(I)'
_cod_data_source_file d0nj02072a2.cif
_cod_data_source_block 3a_sq
_cod_depositor_comments
;Adding full bibliography for 7059696.cif.

 Adding full bibliography for 7059696.cif.
;
_cod_original_sg_symbol_H-M 'P 21'
_cod_database_code 7059696
_shelx_shelxl_version_number 2014/7
_shelx_space_group_comment
; 
The symmetry employed for this shelxl refinement is uniquely defined 
by the following loop, which should always be used as a source of 
symmetry information in preference to the above space-group names. 
They are only intended as comments. 
;
_shelx_estimated_absorpt_t_min 0.841
_shelx_estimated_absorpt_t_max 0.870
_platon_squeeze_void_probe_radius 1.20

loop_
_space_group_symop_operation_xyz
'x, y, z'
'-x, y+1/2, -z'

loop_
_atom_site_label
_atom_site_type_symbol
_atom_site_fract_x
_atom_site_fract_y
_atom_site_fract_z
_atom_site_U_iso_or_equiv
_atom_site_adp_type
_atom_site_occupancy
_atom_site_site_symmetry_order
_atom_site_calc_flag
_atom_site_refinement_flags_posn
_atom_site_refinement_flags_adp
_atom_site_refinement_flags_occupancy
_atom_site_disorder_assembly
_atom_site_disorder_group
Ni1 Ni 0.14792(8) 0.74674(10) 0.96434(3) 0.0332(2) Uani 1 1 d . . . . .
Ni2 Ni 0.42224(9) 1.01268(11) 0.80712(3) 0.0434(3) Uani 1 1 d . . . . .
O1 O 0.1747(5) 0.6648(5) 0.92034(18) 0.0371(14) Uani 1 1 d . . . . .
O2 O 0.1077(6) 0.6161(6) 0.8619(2) 0.0512(17) Uani 1 1 d . . . . .
O3 O 0.2248(6) 0.9126(5) 1.0587(2) 0.0544(18) Uani 1 1 d . . . . .
O4 O 0.5077(5) 0.9851(5) 0.8511(2) 0.0475(16) Uani 1 1 d . . . . .
O5 O 0.5681(6) 1.0529(6) 0.9085(2) 0.0579(19) Uani 1 1 d . . . . .
O6 O 0.2237(6) 0.9485(8) 0.7204(3) 0.074(3) Uani 1 1 d . . . . .
N1 N 0.0255(6) 0.7552(5) 0.94429(18) 0.0330(11) Uani 1 1 d . . . . .
N2 N 0.1243(6) 0.8296(5) 1.00906(19) 0.0330(11) Uani 1 1 d . . . . .
N3 N 0.2887(6) 0.7215(7) 0.9852(2) 0.0468(19) Uani 1 1 d . . . . .
N4 N 0.4237(6) 1.1487(6) 0.8245(2) 0.0438(19) Uani 1 1 d . . . . .
N5 N 0.3379(6) 1.0366(6) 0.7637(3) 0.050(2) Uani 1 1 d . . . . .
N6 N 0.4206(8) 0.8687(7) 0.7924(2) 0.053(2) Uani 1 1 d . . . . .
C1 C 0.1026(6) 0.6626(6) 0.8939(2) 0.0316(18) Uani 1 1 d . . . . .
C2 C 0.0067(7) 0.7240(7) 0.9016(2) 0.038(2) Uani 1 1 d . . . . .
H2A H -0.0569 0.6811 0.8982 0.046 Uiso 1 1 calc R U . . .
C3 C 0.0024(7) 0.8196(7) 0.8748(3) 0.039(2) Uani 1 1 d . . . . .
H3A H -0.0002 0.7971 0.8466 0.047 Uiso 1 1 calc R U . . .
H3B H -0.0620 0.8577 0.8796 0.047 Uiso 1 1 calc R U . . .
C4 C 0.0889(8) 0.8886(7) 0.8809(3) 0.042(2) Uani 1 1 d . . . . .
C5 C 0.1570(8) 0.9498(8) 0.8861(3) 0.046(2) Uani 1 1 d . . . . .
C6 C 0.2362(7) 1.0246(8) 0.8910(3) 0.043(2) Uani 1 1 d . . . . .
C7 C 0.2968(8) 1.0893(8) 0.8927(3) 0.047(2) Uani 1 1 d . . . . .
C8 C 0.3746(9) 1.1735(8) 0.8949(3) 0.050(3) Uani 1 1 d . . . . .
H8A H 0.4039 1.1781 0.9225 0.060 Uiso 1 1 calc R U . . .
H8B H 0.3403 1.2398 0.8885 0.060 Uiso 1 1 calc R U . . .
C9 C 0.4623(8) 1.1557(8) 0.8660(3) 0.045(2) Uani 1 1 d . . . . .
H9A H 0.5118 1.2144 0.8684 0.054 Uiso 1 1 calc R U . . .
C10 C 0.5175(8) 1.0592(7) 0.8767(3) 0.042(2) Uani 1 1 d . . . . .
C11 C -0.0677(7) 0.7748(6) 0.9636(3) 0.0352(19) Uani 1 1 d . . . . .
C12 C -0.0637(7) 0.8157(6) 1.0040(3) 0.0335(18) Uani 1 1 d . . . . .
C13 C 0.0275(7) 0.8452(6) 1.0249(3) 0.0354(19) Uani 1 1 d . . . . .
C14 C 0.0125(8) 0.8960(8) 1.0612(3) 0.044(2) Uani 1 1 d . . . . .
H14A H 0.0710 0.9246 1.0748 0.052 Uiso 1 1 calc R U . . .
C15 C -0.0815(8) 0.9066(8) 1.0780(3) 0.046(2) Uani 1 1 d . . . . .
H15A H -0.0859 0.9397 1.1031 0.055 Uiso 1 1 calc R U . . .
C16 C -0.1684(8) 0.8706(7) 1.0594(3) 0.044(2) Uani 1 1 d . . . . .
H16A H -0.2332 0.8768 1.0715 0.053 Uiso 1 1 calc R U . . .
C17 C -0.1610(7) 0.8237(7) 1.0218(3) 0.042(2) Uani 1 1 d . . . . .
H17A H -0.2211 0.7976 1.0085 0.050 Uiso 1 1 calc R U . . .
C18 C 0.2148(8) 0.8554(7) 1.0297(3) 0.038(2) Uani 1 1 d . . . . .
C19 C 0.3095(8) 0.8107(8) 1.0125(3) 0.049(2) Uani 1 1 d . . . . .
H19A H 0.3578 0.7885 1.0347 0.059 Uiso 1 1 calc R U . . .
C20 C 0.3645(9) 0.8921(9) 0.9863(5) 0.073(4) Uani 1 1 d . . . . .
H20A H 0.3211 0.9542 0.9825 0.087 Uiso 1 1 calc R U . . .
H20B H 0.4316 0.9126 0.9987 0.087 Uiso 1 1 calc R U . . .
C21 C 0.3796(9) 0.8384(9) 0.9469(3) 0.058(3) Uani 1 1 d . . . . .
H21A H 0.3255 0.8590 0.9271 0.070 Uiso 1 1 calc R U . . .
H21B H 0.4479 0.8551 0.9364 0.070 Uiso 1 1 calc R U . . .
C22 C 0.3720(8) 0.7258(9) 0.9563(3) 0.053(2) Uani 1 1 d . . . . .
H22A H 0.3537 0.6854 0.9321 0.064 Uiso 1 1 calc R U . . .
H22B H 0.4376 0.6993 0.9681 0.064 Uiso 1 1 calc R U . . .
C23 C -0.1710(6) 0.7585(6) 0.9444(2) 0.0315(18) Uani 1 1 d . . . . .
C24 C -0.2320(7) 0.8368(7) 0.9276(3) 0.039(2) Uani 1 1 d . . . . .
H24A H -0.2049 0.9047 0.9280 0.047 Uiso 1 1 calc R U . . .
C25 C -0.3264(6) 0.8228(7) 0.9109(3) 0.038(2) Uani 1 1 d . . . . .
H25A H -0.3653 0.8789 0.9002 0.045 Uiso 1 1 calc R U . . .
C26 C -0.3668(7) 0.7189(9) 0.9098(3) 0.052(3) Uani 1 1 d . . . . .
H26A H -0.4327 0.7051 0.8979 0.062 Uiso 1 1 calc R U . . .
C27 C -0.3077(7) 0.6399(8) 0.9264(3) 0.046(2) Uani 1 1 d . . . . .
H27A H -0.3352 0.5722 0.9265 0.055 Uiso 1 1 calc R U . . .
C28 C -0.2125(7) 0.6562(7) 0.9423(3) 0.038(2) Uani 1 1 d . . . . .
H28A H -0.1728 0.5998 0.9522 0.046 Uiso 1 1 calc R U . . .
C29 C 0.2874(8) 0.6181(8) 1.0064(4) 0.053(3) Uani 1 1 d . . . . .
H29A H 0.2863 0.5623 0.9864 0.064 Uiso 1 1 calc R U . . .
H29B H 0.3516 0.6108 1.0229 0.064 Uiso 1 1 calc R U . . .
C30 C 0.1974(8) 0.6059(8) 1.0322(3) 0.048(2) Uani 1 1 d . . . . .
C31 C 0.2006(8) 0.6408(8) 1.0718(3) 0.048(2) Uani 1 1 d . . . . .
H31A H 0.2636 0.6646 1.0837 0.058 Uiso 1 1 calc R U . . .
C32 C 0.1123(9) 0.6404(10) 1.0934(4) 0.061(3) Uani 1 1 d . . . . .
H32A H 0.1147 0.6644 1.1201 0.074 Uiso 1 1 calc R U . . .
C33 C 0.0236(9) 0.6067(9) 1.0773(4) 0.057(3) Uani 1 1 d . . . . .
H33A H -0.0368 0.6097 1.0924 0.069 Uiso 1 1 calc R U . . .
C34 C 0.0172(8) 0.5676(7) 1.0391(4) 0.051(3) Uani 1 1 d . . . . .
H34A H -0.0456 0.5393 1.0287 0.061 Uiso 1 1 calc R U . . .
C35 C 0.1059(8) 0.5703(7) 1.0155(4) 0.052(3) Uani 1 1 d . . . . .
H35A H 0.1022 0.5479 0.9886 0.062 Uiso 1 1 calc R U . . .
C36 C 0.3961(7) 1.2306(9) 0.8042(3) 0.050(2) Uani 1 1 d . . . . .
C37 C 0.3578(8) 1.2265(9) 0.7630(3) 0.051(2) Uani 1 1 d . . . . .
C38 C 0.3298(8) 1.1342(10) 0.7434(3) 0.055(3) Uani 1 1 d . . . . .
C39 C 0.2932(10) 1.1445(12) 0.7021(3) 0.069(4) Uani 1 1 d . . . . .
H39A H 0.2755 1.0854 0.6867 0.083 Uiso 1 1 calc R U . . .
C40 C 0.2847(11) 1.2434(16) 0.6856(4) 0.092(5) Uani 1 1 d . . . . .
H40A H 0.2611 1.2495 0.6586 0.110 Uiso 1 1 calc R U . . .
C41 C 0.3076(11) 1.3275(11) 0.7052(4) 0.068(3) Uani 1 1 d . . . . .
H41A H 0.2975 1.3931 0.6933 0.082 Uiso 1 1 calc R U . . .
C42 C 0.3462(9) 1.3188(10) 0.7431(4) 0.060(3) Uani 1 1 d . . . . .
H42A H 0.3664 1.3799 0.7568 0.073 Uiso 1 1 calc R U . . .
C43 C 0.2920(8) 0.9555(10) 0.7476(3) 0.060(3) Uani 1 1 d . . . . .
C44 C 0.3258(8) 0.8573(9) 0.7676(3) 0.051(3) Uani 1 1 d . . . . .
H44A H 0.3365 0.8033 0.7470 0.062 Uiso 1 1 calc R U . . .
C45 C 0.2488(11) 0.8166(10) 0.7986(3) 0.085(3) Uani 1 1 d D . . . .
H45A H 0.1923 0.8667 0.8020 0.102 Uiso 0.6 1 calc R U P A 1
H45B H 0.2185 0.7503 0.7896 0.102 Uiso 0.6 1 calc R U P A 1
H45C H 0.2262 0.8715 0.8168 0.102 Uiso 0.4 1 calc R U P B 2
H45D H 0.1878 0.7834 0.7856 0.102 Uiso 0.4 1 calc R U P B 2
C46 C 0.3101(9) 0.8024(14) 0.8374(4) 0.085(3) Uani 0.75 1 d D . P C 1
H46A H 0.3007 0.8624 0.8550 0.102 Uiso 0.75 1 calc R U P C 1
H46B H 0.2868 0.7398 0.8513 0.102 Uiso 0.75 1 calc R U P C 1
C46' C 0.3188(15) 0.7393(17) 0.8196(13) 0.085(3) Uani 0.25 1 d D . P C 2
H46C H 0.3271 0.6774 0.8028 0.102 Uiso 0.25 1 calc R U P C 2
H46D H 0.2895 0.7179 0.8451 0.102 Uiso 0.25 1 calc R U P C 2
C47 C 0.4218(10) 0.7921(10) 0.8269(4) 0.085(3) Uani 1 1 d D . . . .
H47A H 0.4391 0.7215 0.8183 0.102 Uiso 0.6 1 calc R U P C 1
H47B H 0.4693 0.8135 0.8491 0.102 Uiso 0.6 1 calc R U P C 1
H47C H 0.4799 0.7430 0.8254 0.102 Uiso 0.4 1 calc R U P C 2
H47D H 0.4253 0.8275 0.8530 0.102 Uiso 0.4 1 calc R U P C 2
C48 C 0.4032(7) 1.3330(8) 0.8229(4) 0.050(3) Uani 1 1 d . . . . .
C49 C 0.5003(7) 1.3814(8) 0.8295(3) 0.052(3) Uani 1 1 d . . . . .
H49A H 0.5605 1.3479 0.8207 0.063 Uiso 1 1 calc R U . . .
C50 C 0.5099(9) 1.4757(8) 0.8483(4) 0.056(3) Uani 1 1 d . . . . .
H50A H 0.5756 1.5071 0.8521 0.068 Uiso 1 1 calc R U . . .
C51 C 0.4208(10) 1.5243(8) 0.8618(4) 0.062(3) Uani 1 1 d . . . . .
H51A H 0.4265 1.5868 0.8764 0.075 Uiso 1 1 calc R U . . .
C52 C 0.3240(8) 1.4810(8) 0.8537(4) 0.056(3) Uani 1 1 d . . . . .
H52A H 0.2634 1.5167 0.8607 0.068 Uiso 1 1 calc R U . . .
C53 C 0.3166(7) 1.3834(9) 0.8351(3) 0.054(3) Uani 1 1 d . . . . .
H53A H 0.2509 1.3523 0.8310 0.064 Uiso 1 1 calc R U . . .
C54 C 0.5172(8) 0.8427(8) 0.7710(3) 0.049(2) Uani 1 1 d . . . . .
H54A H 0.5151 0.7694 0.7631 0.058 Uiso 1 1 calc R U . . .
H54B H 0.5776 0.8526 0.7894 0.058 Uiso 1 1 calc R U . . .
C55 C 0.5298(7) 0.9089(7) 0.7343(3) 0.038(2) Uani 1 1 d . . . . .
C56 C 0.5779(7) 1.0052(8) 0.7378(3) 0.046(2) Uani 1 1 d . . . . .
H56A H 0.6018 1.0291 0.7632 0.055 Uiso 1 1 calc R U . . .
C57 C 0.5906(8) 1.0650(9) 0.7047(4) 0.058(3) Uani 1 1 d . . . . .
H57A H 0.6268 1.1285 0.7066 0.070 Uiso 1 1 calc R U . . .
C58 C 0.5486(9) 1.0303(11) 0.6676(3) 0.065(3) Uani 1 1 d . . . . .
H58A H 0.5529 1.0725 0.6446 0.078 Uiso 1 1 calc R U . . .
C59 C 0.5033(9) 0.9387(13) 0.6649(3) 0.073(4) Uani 1 1 d . . . . .
H59A H 0.4763 0.9165 0.6398 0.088 Uiso 1 1 calc R U . . .
C60 C 0.4938(7) 0.8736(9) 0.6980(3) 0.047(2) Uani 1 1 d . . . . .
H60A H 0.4635 0.8073 0.6952 0.056 Uiso 1 1 calc R U . . .
Ni3 Ni 0.88632(10) 0.23017(10) 0.70755(3) 0.0423(3) Uani 1 1 d . . . . .
Ni4 Ni 0.60642(9) 0.51199(12) 0.54773(3) 0.0458(3) Uani 1 1 d . . . . .
O7 O 0.9639(6) 0.2597(5) 0.6626(2) 0.0546(18) Uani 1 1 d . . . . .
O8 O 1.0186(9) 0.1879(7) 0.6073(3) 0.082(3) Uani 1 1 d . . . . .
O9 O 0.7367(6) 0.2985(6) 0.8036(3) 0.065(2) Uani 1 1 d . . . . .
O10 O 0.6391(5) 0.6004(6) 0.59097(19) 0.0493(17) Uani 1 1 d . . . . .
O11 O 0.5728(6) 0.6586(6) 0.6465(2) 0.0563(19) Uani 1 1 d . . . . .
O12 O 0.6665(7) 0.3195(6) 0.4621(2) 0.068(2) Uani 1 1 d . . . . .
N7 N 0.8852(7) 0.0940(6) 0.6900(2) 0.0442(19) Uani 1 1 d . . . . .
N8 N 0.8179(6) 0.2044(6) 0.7548(2) 0.0390(17) Uani 1 1 d . . . . .
N9 N 0.8906(7) 0.3748(6) 0.7221(2) 0.0448(19) Uani 1 1 d . . . . .
N10 N 0.4723(6) 0.5117(7) 0.5644(2) 0.0444(17) Uani 1 1 d . . . . .
N11 N 0.5778(7) 0.4294(7) 0.5034(2) 0.046(2) Uani 1 1 d . . . . .
N12 N 0.7493(6) 0.5111(9) 0.5350(2) 0.058(2) Uani 1 1 d . . . . .
C61 C 0.9713(10) 0.1881(9) 0.6383(3) 0.062(3) Uani 1 1 d . . . . .
C62 C 0.9083(9) 0.0922(8) 0.6469(3) 0.053(3) Uani 1 1 d . . . . .
H62A H 0.9511 0.0302 0.6415 0.063 Uiso 1 1 calc R U . . .
C63 C 0.8132(11) 0.0867(9) 0.6221(3) 0.063(3) Uani 1 1 d . . . . .
H63A H 0.8319 0.0798 0.5940 0.076 Uiso 1 1 calc R U . . .
H63B H 0.7750 0.0238 0.6294 0.076 Uiso 1 1 calc R U . . .
C64 C 0.7448(11) 0.1749(10) 0.6257(3) 0.060(3) Uani 1 1 d . . . . .
C65 C 0.6845(9) 0.2430(10) 0.6277(3) 0.056(3) Uani 1 1 d . . . . .
C66 C 0.6118(11) 0.3231(11) 0.6317(3) 0.063(4) Uani 1 1 d . . . . .
C67 C 0.5450(9) 0.3868(11) 0.6335(3) 0.060(3) Uani 1 1 d . . . . .
C68 C 0.4613(8) 0.4576(10) 0.6362(3) 0.061(3) Uani 1 1 d . . . . .
H68A H 0.4611 0.4863 0.6635 0.074 Uiso 1 1 calc R U . . .
H68B H 0.3956 0.4204 0.6314 0.074 Uiso 1 1 calc R U . . .
C69 C 0.4687(8) 0.5470(9) 0.6059(3) 0.050(2) Uani 1 1 d . . . . .
H69A H 0.4067 0.5919 0.6084 0.060 Uiso 1 1 calc R U . . .
C70 C 0.5636(8) 0.6106(9) 0.6163(3) 0.050(2) Uani 1 1 d . . . . .
C71 C 0.8702(6) 0.0141(8) 0.7099(2) 0.0384(19) Uani 1 1 d . . . . .
C72 C 0.8402(7) 0.0157(8) 0.7518(3) 0.044(2) Uani 1 1 d . . . . .
C73 C 0.8097(7) 0.1060(8) 0.7725(3) 0.042(2) Uani 1 1 d . . . . .
C74 C 0.7733(8) 0.0903(8) 0.8111(3) 0.047(2) Uani 1 1 d . . . . .
H74A H 0.7511 0.1489 0.8254 0.057 Uiso 1 1 calc R U . . .
C75 C 0.7678(8) -0.0044(9) 0.8296(3) 0.050(2) Uani 1 1 d . . . . .
H75A H 0.7427 -0.0102 0.8557 0.060 Uiso 1 1 calc R U . . .
C76 C 0.7987(8) -0.0884(9) 0.8098(3) 0.053(3) Uani 1 1 d . . . . .
H76A H 0.7956 -0.1543 0.8220 0.064 Uiso 1 1 calc R U . . .
C77 C 0.8353(7) -0.0789(9) 0.7713(3) 0.046(2) Uani 1 1 d . . . . .
H77A H 0.8575 -0.1389 0.7579 0.055 Uiso 1 1 calc R U . . .
C78 C 0.7873(7) 0.2906(8) 0.7727(3) 0.042(2) Uani 1 1 d . . . . .
C79 C 0.8095(8) 0.3866(8) 0.7523(3) 0.048(2) Uani 1 1 d . . . . .
H79A H 0.8339 0.4382 0.7726 0.058 Uiso 1 1 calc R U . . .
C80 C 0.7153(10) 0.4319(10) 0.7290(4) 0.072(3) Uani 1 1 d . . . . .
H80A H 0.6748 0.3771 0.7153 0.086 Uiso 1 1 calc R U . . .
H80B H 0.6699 0.4703 0.7468 0.086 Uiso 1 1 calc R U . . .
C81 C 0.7639(10) 0.5022(10) 0.6998(4) 0.076(4) Uani 1 1 d . . . . .
H81A H 0.7843 0.5681 0.7126 0.091 Uiso 1 1 calc R U . . .
H81B H 0.7159 0.5168 0.6770 0.091 Uiso 1 1 calc R U . . .
C82 C 0.8576(13) 0.4440(10) 0.6863(4) 0.078(4) Uani 1 1 d . . . . .
H82A H 0.9136 0.4922 0.6797 0.093 Uiso 1 1 calc R U . . .
H82B H 0.8400 0.4017 0.6626 0.093 Uiso 1 1 calc R U . . .
C83 C 0.8813(6) -0.0910(7) 0.6908(3) 0.037(2) Uani 1 1 d . . . . .
C84 C 0.9797(8) -0.1330(8) 0.6861(3) 0.048(2) Uani 1 1 d . . . . .
H84A H 1.0392 -0.0975 0.6959 0.057 Uiso 1 1 calc R U . . .
C85 C 0.9886(10) -0.2234(9) 0.6677(4) 0.066(3) Uani 1 1 d . . . . .
H85A H 1.0549 -0.2530 0.6649 0.079 Uiso 1 1 calc R U . . .
C86 C 0.9017(9) -0.2747(8) 0.6527(3) 0.057(3) Uani 1 1 d . . . . .
H86A H 0.9096 -0.3377 0.6388 0.069 Uiso 1 1 calc R U . . .
C87 C 0.8080(9) -0.2372(8) 0.6574(3) 0.055(3) Uani 1 1 d . . . . .
H87A H 0.7495 -0.2739 0.6474 0.066 Uiso 1 1 calc R U . . .
C88 C 0.7953(8) -0.1429(8) 0.6773(3) 0.045(2) Uani 1 1 d . . . . .
H88A H 0.7284 -0.1159 0.6814 0.054 Uiso 1 1 calc R U . . .
C89 C 0.9955(8) 0.4001(7) 0.7364(3) 0.045(2) Uani 1 1 d . . . . .
H89A H 0.9964 0.4708 0.7474 0.054 Uiso 1 1 calc R U . . .
H89B H 1.0424 0.3984 0.7138 0.054 Uiso 1 1 calc R U . . .
C90 C 1.0343(8) 0.3256(7) 0.7682(3) 0.048(2) Uani 1 1 d . . . . .
C91 C 1.0209(8) 0.3405(8) 0.8078(3) 0.046(2) Uani 1 1 d . . . . .
H91A H 0.9957 0.4046 0.8169 0.055 Uiso 1 1 calc R U . . .
C92 C 1.0438(9) 0.2621(9) 0.8352(3) 0.056(3) Uani 1 1 d . . . . .
H92A H 1.0321 0.2707 0.8627 0.067 Uiso 1 1 calc R U . . .
C93 C 1.0844(10) 0.1707(10) 0.8204(5) 0.073(4) Uani 1 1 d . . . . .
H93A H 1.1007 0.1173 0.8389 0.088 Uiso 1 1 calc R U . . .
C94 C 1.1022(9) 0.1536(10) 0.7814(4) 0.064(3) Uani 1 1 d . . . . .
H94A H 1.1311 0.0908 0.7725 0.077 Uiso 1 1 calc R U . . .
C95 C 1.0760(7) 0.2320(8) 0.7553(3) 0.052(2) Uani 1 1 d . . . . .
H95A H 1.0864 0.2225 0.7277 0.063 Uiso 1 1 calc R U . . .
C96 C 0.3886(7) 0.4830(6) 0.5453(3) 0.039(2) Uani 1 1 d . . . . .
C97 C 0.3906(8) 0.4468(7) 0.5039(3) 0.045(2) Uani 1 1 d . . . . .
C98 C 0.4816(8) 0.4185(8) 0.4835(3) 0.047(2) Uani 1 1 d . . . . .
C99 C 0.4701(10) 0.3826(9) 0.4454(3) 0.056(3) Uani 1 1 d . . . . .
H99A H 0.5292 0.3623 0.4314 0.068 Uiso 1 1 calc R U . . .
C100 C 0.3708(10) 0.3751(10) 0.4263(3) 0.065(3) Uani 1 1 d . . . . .
H10A H 0.3657 0.3552 0.3991 0.078 Uiso 1 1 calc R U . . .
C101 C 0.2817(9) 0.3961(9) 0.4462(3) 0.055(3) Uani 1 1 d . . . . .
H10B H 0.2154 0.3837 0.4344 0.066 Uiso 1 1 calc R U . . .
C102 C 0.2944(9) 0.4367(8) 0.4848(3) 0.052(3) Uani 1 1 d . . . . .
H10C H 0.2350 0.4580 0.4984 0.062 Uiso 1 1 calc R U . . .
C103 C 0.6618(9) 0.3850(8) 0.4888(3) 0.053(3) Uani 1 1 d . . . . .
C104 C 0.7623(9) 0.4170(9) 0.5097(3) 0.057(3) Uani 1 1 d . . . . .
H10D H 0.8133 0.4333 0.4889 0.068 Uiso 1 1 calc R U . . .
C105 C 0.8054(10) 0.3274(13) 0.5352(4) 0.093(3) Uani 1 1 d D . . . .
H10E H 0.7508 0.2914 0.5497 0.111 Uiso 0.75 1 calc R U P D 1
H10F H 0.8443 0.2773 0.5194 0.111 Uiso 0.75 1 calc R U P D 1
H10I H 0.7574 0.2682 0.5351 0.111 Uiso 0.25 1 calc R U P E 2
H10J H 0.8734 0.3045 0.5262 0.111 Uiso 0.25 1 calc R U P E 2
C106 C 0.8752(12) 0.3903(12) 0.5627(5) 0.093(3) Uani 0.75 1 d D . P F 1
H10N H 0.9423 0.4019 0.5504 0.111 Uiso 0.75 1 calc R U P F 1
H10O H 0.8877 0.3532 0.5882 0.111 Uiso 0.75 1 calc R U P F 1
C10' C 0.814(5) 0.3774(13) 0.5759(5) 0.093(3) Uani 0.25 1 d D . P F 2
H10P H 0.7524 0.3612 0.5913 0.111 Uiso 0.25 1 calc R U P F 2
H10Q H 0.8756 0.3510 0.5908 0.111 Uiso 0.25 1 calc R U P F 2
C107 C 0.8231(10) 0.4926(12) 0.5704(4) 0.093(3) Uani 1 1 d D . . . .
H10G H 0.8748 0.5485 0.5725 0.111 Uiso 0.75 1 calc R U P F 1
H10H H 0.7849 0.4899 0.5954 0.111 Uiso 0.75 1 calc R U P F 1
H10L H 0.8943 0.5129 0.5643 0.111 Uiso 0.25 1 calc R U P F 2
H10M H 0.8012 0.5304 0.5942 0.111 Uiso 0.25 1 calc R U P F 2
C108 C 0.2888(7) 0.4905(8) 0.5653(3) 0.043(2) Uani 1 1 d . . . . .
C109 C 0.2409(8) 0.5851(8) 0.5711(4) 0.052(3) Uani 1 1 d . . . . .
H10K H 0.2705 0.6470 0.5617 0.062 Uiso 1 1 calc R U . . .
C110 C 0.1479(9) 0.5865(9) 0.5911(4) 0.061(3) Uani 1 1 d . . . . .
H11A H 0.1144 0.6502 0.5956 0.073 Uiso 1 1 calc R U . . .
C111 C 0.1055(8) 0.4983(9) 0.6042(4) 0.061(3) Uani 1 1 d . . . . .
H11B H 0.0428 0.5013 0.6179 0.073 Uiso 1 1 calc R U . . .
C112 C 0.1507(8) 0.4041(9) 0.5980(3) 0.054(3) Uani 1 1 d . . . . .
H11C H 0.1199 0.3426 0.6072 0.064 Uiso 1 1 calc R U . . .
C113 C 0.2410(9) 0.4010(8) 0.5782(3) 0.053(3) Uani 1 1 d . . . . .
H11D H 0.2720 0.3362 0.5731 0.063 Uiso 1 1 calc R U . . .
C114 C 0.7776(7) 0.6081(10) 0.5147(3) 0.056(3) Uani 1 1 d . . . . .
H11E H 0.7738 0.6659 0.5338 0.067 Uiso 1 1 calc R U . . .
H11F H 0.8496 0.6030 0.5061 0.067 Uiso 1 1 calc R U . . .
C115 C 0.7096(8) 0.6300(8) 0.4799(3) 0.045(2) Uani 1 1 d . . . . .
C116 C 0.6169(13) 0.6827(9) 0.4854(4) 0.0774(18) Uani 1 1 d . . . . .
H11G H 0.5992 0.7076 0.5109 0.093 Uiso 1 1 calc R U . . .
C117 C 0.5516(13) 0.6973(9) 0.4518(4) 0.0774(18) Uani 1 1 d . . . . .
H11I H 0.4865 0.7297 0.4541 0.093 Uiso 1 1 calc R U . . .
C118 C 0.5839(13) 0.6632(9) 0.4149(4) 0.0774(18) Uani 1 1 d . . . . .
H11J H 0.5409 0.6760 0.3921 0.093 Uiso 1 1 calc R U . . .
C119 C 0.6701(13) 0.6148(9) 0.4105(4) 0.0774(18) Uani 1 1 d . . . . .
H11K H 0.6876 0.5914 0.3848 0.093 Uiso 1 1 calc R U . . .
C120 C 0.7352(13) 0.5972(9) 0.4417(4) 0.0774(18) Uani 1 1 d . . . . .
H12A H 0.7986 0.5626 0.4379 0.093 Uiso 1 1 calc R U . . .

loop_
_atom_site_aniso_label
_atom_site_aniso_U_11
_atom_site_aniso_U_22
_atom_site_aniso_U_33
_atom_site_aniso_U_23
_atom_site_aniso_U_13
_atom_site_aniso_U_12
Ni1 0.0326(5) 0.0351(6) 0.0321(5) 0.0019(5) 0.0030(4) 0.0017(5)
Ni2 0.0463(6) 0.0438(7) 0.0407(6) -0.0022(6) 0.0103(5) -0.0084(6)
O1 0.034(3) 0.039(3) 0.038(3) 0.000(3) -0.002(3) 0.005(3)
O2 0.061(4) 0.053(4) 0.039(4) -0.009(3) -0.004(3) 0.021(4)
O3 0.061(5) 0.044(4) 0.059(5) -0.014(3) 0.010(4) -0.008(3)
O4 0.047(4) 0.044(4) 0.052(4) 0.004(3) 0.007(3) -0.004(3)
O5 0.059(4) 0.054(4) 0.060(5) -0.018(3) -0.012(4) 0.007(3)
O6 0.044(4) 0.111(7) 0.066(5) -0.026(5) 0.003(4) -0.009(4)
N1 0.060(3) 0.021(2) 0.018(2) 0.0006(17) 0.000(2) 0.002(2)
N2 0.060(3) 0.021(2) 0.018(2) 0.0006(17) 0.000(2) 0.002(2)
N3 0.034(4) 0.061(5) 0.046(4) -0.010(4) 0.009(3) 0.006(4)
N4 0.037(4) 0.049(5) 0.045(5) 0.006(4) -0.003(3) -0.009(4)
N5 0.029(4) 0.039(4) 0.080(6) -0.023(4) -0.013(4) 0.002(3)
N6 0.080(6) 0.048(5) 0.031(4) 0.004(4) 0.010(4) -0.021(4)
C1 0.036(4) 0.029(4) 0.030(4) -0.001(3) -0.005(3) 0.007(4)
C2 0.051(5) 0.043(5) 0.021(4) 0.001(4) -0.003(3) 0.006(4)
C3 0.045(5) 0.046(5) 0.026(4) 0.003(4) 0.000(4) 0.009(4)
C4 0.048(5) 0.040(5) 0.039(5) 0.001(4) 0.019(4) 0.001(5)
C5 0.046(6) 0.053(6) 0.041(5) 0.016(4) 0.022(4) 0.016(5)
C6 0.043(5) 0.044(5) 0.044(5) 0.020(4) 0.015(4) 0.011(5)
C7 0.050(6) 0.049(6) 0.041(5) 0.014(4) 0.021(4) 0.009(5)
C8 0.077(7) 0.043(5) 0.030(5) 0.000(4) 0.011(5) 0.009(5)
C9 0.051(6) 0.039(5) 0.044(5) -0.006(4) 0.010(4) -0.005(4)
C10 0.053(6) 0.034(5) 0.039(5) -0.009(4) 0.003(4) -0.010(4)
C11 0.042(5) 0.024(4) 0.039(5) 0.003(3) -0.001(4) 0.002(3)
C12 0.037(5) 0.027(4) 0.037(5) 0.008(3) 0.008(4) -0.001(4)
C13 0.040(5) 0.027(4) 0.040(5) 0.002(3) 0.010(4) 0.009(4)
C14 0.050(6) 0.044(5) 0.037(5) 0.004(4) 0.008(4) -0.001(4)
C15 0.054(6) 0.048(5) 0.037(5) -0.007(4) 0.013(4) 0.007(5)
C16 0.047(5) 0.042(5) 0.045(5) 0.008(4) 0.018(4) 0.010(4)
C17 0.042(5) 0.036(5) 0.048(5) 0.006(4) 0.013(4) 0.005(4)
C18 0.051(5) 0.031(4) 0.033(5) -0.005(4) 0.007(4) -0.004(4)
C19 0.048(6) 0.045(6) 0.054(6) -0.005(5) -0.008(5) -0.006(5)
C20 0.050(6) 0.050(6) 0.119(11) -0.005(7) 0.031(7) -0.027(5)
C21 0.055(6) 0.073(7) 0.047(6) 0.015(5) 0.013(5) 0.015(6)
C22 0.039(5) 0.064(7) 0.057(6) 0.005(5) 0.000(4) 0.000(5)
C23 0.033(4) 0.025(4) 0.037(4) 0.005(3) 0.012(3) 0.009(3)
C24 0.037(5) 0.029(4) 0.052(6) 0.001(4) 0.003(4) -0.005(4)
C25 0.020(4) 0.051(5) 0.041(5) 0.014(4) -0.001(3) 0.002(4)
C26 0.030(5) 0.066(7) 0.059(6) 0.003(5) 0.000(4) -0.010(5)
C27 0.034(5) 0.049(6) 0.054(6) -0.001(5) -0.003(4) -0.006(4)
C28 0.031(4) 0.038(5) 0.047(5) 0.003(4) 0.000(4) 0.004(4)
C29 0.044(6) 0.038(5) 0.077(7) -0.009(5) -0.015(5) 0.010(5)
C30 0.047(6) 0.041(5) 0.055(6) 0.011(4) 0.000(5) 0.018(5)
C31 0.040(5) 0.046(6) 0.057(6) 0.010(5) -0.012(4) 0.005(4)
C32 0.050(6) 0.078(8) 0.056(7) 0.028(6) -0.001(5) 0.006(6)
C33 0.060(7) 0.050(6) 0.062(7) 0.010(5) 0.010(5) -0.007(5)
C34 0.050(6) 0.034(5) 0.069(7) -0.003(5) 0.017(5) -0.002(4)
C35 0.054(6) 0.026(4) 0.076(8) 0.007(4) 0.024(5) 0.010(4)
C36 0.038(5) 0.062(7) 0.051(6) 0.009(5) 0.011(4) -0.003(5)
C37 0.047(5) 0.055(6) 0.051(6) 0.010(5) 0.010(4) -0.003(5)
C38 0.043(6) 0.082(8) 0.040(5) 0.001(5) 0.029(5) 0.003(6)
C39 0.067(8) 0.105(10) 0.037(6) -0.009(6) 0.014(5) 0.014(7)
C40 0.082(9) 0.140(15) 0.054(8) 0.035(10) 0.019(7) 0.024(11)
C41 0.082(9) 0.071(8) 0.053(8) 0.007(6) 0.019(6) 0.005(7)
C42 0.061(7) 0.063(7) 0.058(7) 0.013(6) 0.013(5) 0.008(6)
C43 0.045(6) 0.089(9) 0.046(6) -0.013(6) 0.019(5) 0.001(6)
C44 0.054(6) 0.062(6) 0.040(5) -0.014(5) 0.026(5) -0.028(5)
C45 0.129(8) 0.060(5) 0.070(5) 0.002(4) 0.048(5) -0.032(5)
C46 0.129(8) 0.060(5) 0.070(5) 0.002(4) 0.048(5) -0.032(5)
C46' 0.129(8) 0.060(5) 0.070(5) 0.002(4) 0.048(5) -0.032(5)
C47 0.129(8) 0.060(5) 0.070(5) 0.002(4) 0.048(5) -0.032(5)
C48 0.030(5) 0.047(6) 0.072(7) 0.015(5) 0.009(5) 0.006(4)
C49 0.032(5) 0.052(6) 0.074(7) 0.010(5) 0.023(5) -0.006(4)
C50 0.062(7) 0.040(5) 0.068(7) 0.008(5) 0.020(6) 0.001(5)
C51 0.083(8) 0.036(5) 0.070(7) 0.003(5) 0.032(6) 0.002(6)
C52 0.048(6) 0.042(6) 0.081(8) 0.017(5) 0.030(5) 0.015(5)
C53 0.031(5) 0.060(7) 0.071(7) 0.025(5) 0.017(5) -0.004(5)
C54 0.056(6) 0.041(5) 0.047(6) -0.003(4) -0.016(5) 0.002(5)
C55 0.036(5) 0.040(5) 0.037(5) -0.011(4) 0.006(4) -0.001(4)
C56 0.042(5) 0.041(5) 0.056(6) 0.009(5) 0.005(4) -0.001(5)
C57 0.044(6) 0.059(7) 0.073(8) 0.016(6) 0.020(5) 0.007(5)
C58 0.051(6) 0.090(10) 0.053(7) 0.025(6) -0.003(5) 0.007(6)
C59 0.045(6) 0.133(13) 0.042(6) 0.018(7) 0.001(5) -0.018(7)
C60 0.031(5) 0.069(7) 0.040(5) -0.008(5) 0.001(4) 0.003(5)
Ni3 0.0588(7) 0.0377(6) 0.0302(6) 0.0026(5) -0.0007(5) -0.0033(6)
Ni4 0.0434(6) 0.0636(8) 0.0303(6) 0.0039(6) 0.0008(5) 0.0067(6)
O7 0.082(5) 0.045(4) 0.037(4) -0.006(3) 0.014(3) -0.020(4)
O8 0.135(8) 0.064(5) 0.050(5) -0.009(4) 0.033(5) -0.041(5)
O9 0.059(5) 0.061(5) 0.076(6) 0.007(4) 0.028(4) 0.005(4)
O10 0.034(3) 0.075(5) 0.038(4) -0.007(3) -0.007(3) 0.001(3)
O11 0.055(4) 0.069(5) 0.045(4) -0.011(4) 0.008(3) -0.011(4)
O12 0.094(6) 0.063(5) 0.049(5) 0.006(4) 0.016(4) 0.027(4)
N7 0.054(5) 0.044(5) 0.035(4) 0.004(3) 0.010(4) -0.007(4)
N8 0.039(4) 0.047(4) 0.031(4) -0.002(3) -0.004(3) 0.005(3)
N9 0.056(5) 0.042(4) 0.037(4) 0.004(3) 0.000(4) 0.002(4)
N10 0.045(4) 0.054(5) 0.034(4) 0.002(4) -0.007(3) 0.011(4)
N11 0.057(5) 0.060(5) 0.023(4) 0.010(3) 0.005(3) 0.009(4)
N12 0.051(5) 0.089(7) 0.032(4) -0.002(5) -0.005(3) 0.023(5)
C61 0.091(9) 0.059(7) 0.037(6) 0.003(5) 0.023(6) -0.025(6)
C62 0.074(7) 0.045(6) 0.041(6) 0.001(4) 0.014(5) -0.009(5)
C63 0.094(9) 0.061(7) 0.035(6) 0.000(5) 0.001(5) -0.034(7)
C64 0.085(9) 0.059(7) 0.036(6) 0.014(5) -0.022(5) -0.035(7)
C65 0.065(7) 0.058(7) 0.045(6) 0.018(5) -0.018(5) -0.025(7)
C66 0.072(8) 0.074(9) 0.043(6) 0.017(6) -0.013(6) -0.041(8)
C67 0.048(6) 0.086(9) 0.047(6) 0.021(6) -0.006(5) -0.019(7)
C68 0.042(6) 0.097(9) 0.044(6) 0.020(6) -0.003(4) -0.015(6)
C69 0.040(5) 0.068(7) 0.040(5) -0.004(5) -0.003(4) 0.006(5)
C70 0.041(5) 0.054(6) 0.055(7) 0.011(5) 0.001(5) -0.004(5)
C71 0.034(4) 0.045(5) 0.037(5) -0.001(4) 0.002(3) -0.002(4)
C72 0.042(5) 0.050(5) 0.039(5) 0.011(5) 0.000(4) -0.004(5)
C73 0.043(5) 0.047(5) 0.034(5) 0.004(4) -0.012(4) -0.006(4)
C74 0.050(6) 0.056(6) 0.035(5) 0.002(4) -0.008(4) 0.001(5)
C75 0.053(6) 0.066(7) 0.031(5) 0.008(5) -0.006(4) -0.011(5)
C76 0.048(6) 0.065(7) 0.047(6) 0.016(5) -0.006(5) -0.014(5)
C77 0.035(5) 0.063(6) 0.040(5) 0.011(4) -0.003(4) -0.004(4)
C78 0.039(5) 0.055(6) 0.032(5) -0.008(4) -0.002(4) 0.007(4)
C79 0.044(5) 0.042(5) 0.059(6) -0.002(5) -0.008(5) 0.011(4)
C80 0.058(7) 0.068(8) 0.088(9) 0.005(7) -0.019(6) 0.002(6)
C81 0.080(8) 0.056(7) 0.090(9) 0.019(7) -0.032(7) 0.009(7)
C82 0.135(13) 0.050(7) 0.047(7) 0.010(5) -0.012(7) 0.008(8)
C83 0.024(4) 0.050(5) 0.038(5) 0.008(4) 0.001(3) 0.003(4)
C84 0.036(5) 0.046(5) 0.062(6) 0.007(5) 0.009(4) -0.003(4)
C85 0.062(7) 0.047(6) 0.089(10) -0.006(6) 0.015(6) 0.006(6)
C86 0.075(8) 0.041(6) 0.057(6) -0.011(5) 0.004(5) -0.003(5)
C87 0.061(7) 0.049(6) 0.054(6) 0.013(5) -0.019(5) -0.007(5)
C88 0.038(5) 0.050(6) 0.047(6) 0.013(4) -0.008(4) -0.004(4)
C89 0.061(6) 0.029(4) 0.044(5) 0.002(4) 0.006(4) -0.008(4)
C90 0.059(6) 0.038(5) 0.047(6) 0.010(4) -0.005(5) -0.013(5)
C91 0.051(6) 0.049(5) 0.038(5) 0.000(4) -0.006(4) -0.018(5)
C92 0.060(6) 0.062(7) 0.045(6) 0.003(5) -0.011(5) -0.016(5)
C93 0.061(7) 0.055(7) 0.100(11) 0.012(7) -0.043(7) 0.001(6)
C94 0.047(6) 0.068(8) 0.076(9) 0.010(6) -0.005(6) 0.007(6)
C95 0.041(5) 0.049(6) 0.066(7) 0.016(5) 0.004(4) -0.003(5)
C96 0.052(5) 0.029(4) 0.036(5) 0.003(3) 0.001(4) 0.006(4)
C97 0.059(6) 0.035(5) 0.039(5) 0.010(4) -0.012(4) 0.000(4)
C98 0.063(6) 0.041(5) 0.037(5) 0.014(4) -0.007(5) 0.003(5)
C99 0.086(8) 0.053(6) 0.030(5) 0.009(4) 0.009(5) 0.008(6)
C100 0.083(9) 0.072(8) 0.038(6) 0.017(5) -0.026(6) -0.007(7)
C101 0.065(7) 0.054(6) 0.045(6) 0.007(5) -0.003(5) -0.001(5)
C102 0.061(6) 0.039(5) 0.054(6) 0.009(4) -0.018(5) 0.005(5)
C103 0.077(7) 0.048(6) 0.035(5) 0.007(4) 0.010(5) 0.024(6)
C104 0.060(7) 0.072(7) 0.038(6) 0.007(5) 0.002(5) 0.023(6)
C105 0.063(5) 0.150(9) 0.064(5) 0.027(6) 0.000(4) 0.027(6)
C106 0.063(5) 0.150(9) 0.064(5) 0.027(6) 0.000(4) 0.027(6)
C10' 0.063(5) 0.150(9) 0.064(5) 0.027(6) 0.000(4) 0.027(6)
C107 0.063(5) 0.150(9) 0.064(5) 0.027(6) 0.000(4) 0.027(6)
C108 0.038(5) 0.049(6) 0.044(5) 0.009(4) -0.002(4) -0.008(4)
C109 0.053(6) 0.033(5) 0.068(7) -0.002(5) -0.010(5) -0.010(5)
C110 0.048(6) 0.053(7) 0.083(9) 0.005(6) 0.011(6) 0.004(5)
C111 0.043(5) 0.059(7) 0.081(8) 0.003(6) 0.011(5) -0.002(5)
C112 0.036(5) 0.065(7) 0.060(7) 0.011(5) -0.003(5) -0.017(5)
C113 0.059(6) 0.035(5) 0.064(7) 0.004(5) 0.000(5) 0.001(5)
C114 0.028(5) 0.075(8) 0.065(7) -0.026(6) 0.001(4) -0.006(5)
C115 0.044(5) 0.040(5) 0.050(6) 0.000(4) 0.001(4) -0.016(4)
C116 0.118(5) 0.042(3) 0.070(4) 0.010(3) -0.023(4) -0.008(3)
C117 0.118(5) 0.042(3) 0.070(4) 0.010(3) -0.023(4) -0.008(3)
C118 0.118(5) 0.042(3) 0.070(4) 0.010(3) -0.023(4) -0.008(3)
C119 0.118(5) 0.042(3) 0.070(4) 0.010(3) -0.023(4) -0.008(3)
C120 0.118(5) 0.042(3) 0.070(4) 0.010(3) -0.023(4) -0.008(3)

loop_
_atom_type_symbol
_atom_type_description
_atom_type_scat_dispersion_real
_atom_type_scat_dispersion_imag
_atom_type_scat_source
C C 0.0033 0.0016 'International Tables Vol C Tables 4.2.6.8 and 6.1.1.4'
H H 0.0000 0.0000 'International Tables Vol C Tables 4.2.6.8 and 6.1.1.4'
N N 0.0061 0.0033 'International Tables Vol C Tables 4.2.6.8 and 6.1.1.4'
O O 0.0106 0.0060 'International Tables Vol C Tables 4.2.6.8 and 6.1.1.4'
Ni Ni 0.3393 1.1124 'International Tables Vol C Tables 4.2.6.8 and 6.1.1.4'

loop_
_geom_angle_atom_site_label_1
_geom_angle_atom_site_label_2
_geom_angle_atom_site_label_3
_geom_angle
_geom_angle_site_symmetry_1
_geom_angle_site_symmetry_3
_geom_angle_publ_flag
N1 Ni1 O1 85.4(3) . . ?
N1 Ni1 N2 96.0(3) . . ?
O1 Ni1 N2 178.6(3) . . ?
N1 Ni1 N3 173.7(3) . . ?
O1 Ni1 N3 89.5(3) . . ?
N2 Ni1 N3 89.1(3) . . ?
N5 Ni2 O4 178.6(3) . . ?
N5 Ni2 N4 95.1(3) . . ?
O4 Ni2 N4 86.2(3) . . ?
N5 Ni2 N6 87.6(4) . . ?
O4 Ni2 N6 91.1(3) . . ?
N4 Ni2 N6 176.6(4) . . ?
C1 O1 Ni1 114.5(5) . . ?
C10 O4 Ni2 115.4(6) . . ?
C11 N1 C2 111.9(7) . . ?
C11 N1 Ni1 128.9(5) . . ?
C2 N1 Ni1 118.6(6) . . ?
C18 N2 C13 122.3(7) . . ?
C18 N2 Ni1 112.4(6) . . ?
C13 N2 Ni1 124.0(6) . . ?
C22 N3 C19 104.7(8) . . ?
C22 N3 C29 111.2(8) . . ?
C19 N3 C29 113.5(8) . . ?
C22 N3 Ni1 116.9(6) . . ?
C19 N3 Ni1 103.7(6) . . ?
C29 N3 Ni1 106.9(6) . . ?
C36 N4 C9 121.6(9) . . ?
C36 N4 Ni2 127.5(7) . . ?
C9 N4 Ni2 110.8(6) . . ?
C43 N5 C38 119.0(10) . . ?
C43 N5 Ni2 116.4(8) . . ?
C38 N5 Ni2 124.1(7) . . ?
C44 N6 C54 113.8(7) . . ?
C44 N6 C47 110.6(8) . . ?
C54 N6 C47 103.2(9) . . ?
C44 N6 Ni2 104.1(7) . . ?
C54 N6 Ni2 109.7(6) . . ?
C47 N6 Ni2 115.8(7) . . ?
O2 C1 O1 124.0(8) . . ?
O2 C1 C2 118.4(7) . . ?
O1 C1 C2 117.5(7) . . ?
N1 C2 C1 101.4(6) . . ?
N1 C2 C3 110.2(7) . . ?
C1 C2 C3 110.0(7) . . ?
N1 C2 H2A 111.6 . . ?
C1 C2 H2A 111.6 . . ?
C3 C2 H2A 111.6 . . ?
C4 C3 C2 113.9(8) . . ?
C4 C3 H3A 108.8 . . ?
C2 C3 H3A 108.8 . . ?
C4 C3 H3B 108.8 . . ?
C2 C3 H3B 108.8 . . ?
H3A C3 H3B 107.7 . . ?
C5 C4 C3 176.7(10) . . ?
C4 C5 C6 177.8(11) . . ?
C7 C6 C5 175.0(10) . . ?
C6 C7 C8 179.5(12) . . ?
C7 C8 C9 111.8(8) . . ?
C7 C8 H8A 109.3 . . ?
C9 C8 H8A 109.3 . . ?
C7 C8 H8B 109.3 . . ?
C9 C8 H8B 109.3 . . ?
H8A C8 H8B 107.9 . . ?
N4 C9 C10 108.9(8) . . ?
N4 C9 C8 111.9(8) . . ?
C10 C9 C8 109.7(8) . . ?
N4 C9 H9A 108.8 . . ?
C10 C9 H9A 108.8 . . ?
C8 C9 H9A 108.8 . . ?
O5 C10 O4 124.2(9) . . ?
O5 C10 C9 120.1(8) . . ?
O4 C10 C9 115.6(9) . . ?
N1 C11 C12 119.2(8) . . ?
N1 C11 C23 123.1(7) . . ?
C12 C11 C23 117.6(7) . . ?
C13 C12 C17 120.9(8) . . ?
C13 C12 C11 124.6(8) . . ?
C17 C12 C11 114.5(8) . . ?
N2 C13 C14 123.4(9) . . ?
N2 C13 C12 121.5(8) . . ?
C14 C13 C12 115.0(8) . . ?
C15 C14 C13 123.8(10) . . ?
C15 C14 H14A 118.1 . . ?
C13 C14 H14A 118.1 . . ?
C16 C15 C14 121.0(9) . . ?
C16 C15 H15A 119.5 . . ?
C14 C15 H15A 119.5 . . ?
C15 C16 C17 118.9(9) . . ?
C15 C16 H16A 120.6 . . ?
C17 C16 H16A 120.6 . . ?
C16 C17 C12 119.9(9) . . ?
C16 C17 H17A 120.1 . . ?
C12 C17 H17A 120.1 . . ?
O3 C18 N2 127.5(9) . . ?
O3 C18 C19 118.3(9) . . ?
N2 C18 C19 114.1(8) . . ?
C18 C19 N3 113.8(8) . . ?
C18 C19 C20 110.6(9) . . ?
N3 C19 C20 104.6(9) . . ?
C18 C19 H19A 109.2 . . ?
N3 C19 H19A 109.2 . . ?
C20 C19 H19A 109.2 . . ?
C21 C20 C19 104.8(9) . . ?
C21 C20 H20A 110.8 . . ?
C19 C20 H20A 110.8 . . ?
C21 C20 H20B 110.8 . . ?
C19 C20 H20B 110.8 . . ?
H20A C20 H20B 108.9 . . ?
C22 C21 C20 104.8(9) . . ?
C22 C21 H21A 110.8 . . ?
C20 C21 H21A 110.8 . . ?
C22 C21 H21B 110.8 . . ?
C20 C21 H21B 110.8 . . ?
H21A C21 H21B 108.9 . . ?
N3 C22 C21 103.2(9) . . ?
N3 C22 H22A 111.1 . . ?
C21 C22 H22A 111.1 . . ?
N3 C22 H22B 111.1 . . ?
C21 C22 H22B 111.1 . . ?
H22A C22 H22B 109.1 . . ?
C24 C23 C28 116.6(8) . . ?
C24 C23 C11 124.3(8) . . ?
C28 C23 C11 119.1(7) . . ?
C25 C24 C23 124.5(8) . . ?
C25 C24 H24A 117.7 . . ?
C23 C24 H24A 117.7 . . ?
C24 C25 C26 117.5(8) . . ?
C24 C25 H25A 121.3 . . ?
C26 C25 H25A 121.3 . . ?
C27 C26 C25 119.0(8) . . ?
C27 C26 H26A 120.5 . . ?
C25 C26 H26A 120.5 . . ?
C28 C27 C26 122.1(10) . . ?
C28 C27 H27A 119.0 . . ?
C26 C27 H27A 119.0 . . ?
C27 C28 C23 120.2(9) . . ?
C27 C28 H28A 119.9 . . ?
C23 C28 H28A 119.9 . . ?
C30 C29 N3 112.9(8) . . ?
C30 C29 H29A 109.0 . . ?
N3 C29 H29A 109.0 . . ?
C30 C29 H29B 109.0 . . ?
N3 C29 H29B 109.0 . . ?
H29A C29 H29B 107.8 . . ?
C35 C30 C31 119.5(10) . . ?
C35 C30 C29 118.8(10) . . ?
C31 C30 C29 121.3(10) . . ?
C32 C31 C30 120.0(10) . . ?
C32 C31 H31A 120.0 . . ?
C30 C31 H31A 120.0 . . ?
C33 C32 C31 120.8(12) . . ?
C33 C32 H32A 119.6 . . ?
C31 C32 H32A 119.6 . . ?
C32 C33 C34 121.6(11) . . ?
C32 C33 H33A 119.2 . . ?
C34 C33 H33A 119.2 . . ?
C33 C34 C35 119.0(11) . . ?
C33 C34 H34A 120.5 . . ?
C35 C34 H34A 120.5 . . ?
C30 C35 C34 119.0(11) . . ?
C30 C35 H35A 120.5 . . ?
C34 C35 H35A 120.5 . . ?
N4 C36 C37 123.0(11) . . ?
N4 C36 C48 120.0(9) . . ?
C37 C36 C48 117.0(10) . . ?
C42 C37 C38 119.5(11) . . ?
C42 C37 C36 117.1(11) . . ?
C38 C37 C36 123.3(10) . . ?
C37 C38 N5 121.0(10) . . ?
C37 C38 C39 115.9(11) . . ?
N5 C38 C39 123.1(11) . . ?
C40 C39 C38 118.7(14) . . ?
C40 C39 H39A 120.6 . . ?
C38 C39 H39A 120.6 . . ?
C41 C40 C39 123.5(13) . . ?
C41 C40 H40A 118.2 . . ?
C39 C40 H40A 118.2 . . ?
C40 C41 C42 118.4(13) . . ?
C40 C41 H41A 120.8 . . ?
C42 C41 H41A 120.8 . . ?
C41 C42 C37 123.9(13) . . ?
C41 C42 H42A 118.1 . . ?
C37 C42 H42A 118.1 . . ?
O6 C43 N5 130.9(13) . . ?
O6 C43 C44 117.1(11) . . ?
N5 C43 C44 111.9(10) . . ?
N6 C44 C43 113.3(9) . . ?
N6 C44 C45 101.6(9) . . ?
C43 C44 C45 113.8(10) . . ?
N6 C44 H44A 109.3 . . ?
C43 C44 H44A 109.3 . . ?
C45 C44 H44A 109.3 . . ?
C46' C45 C44 98.5(17) . . ?
C46 C45 C44 106.6(11) . . ?
C46 C45 H45A 110.4 . . ?
C44 C45 H45A 110.4 . . ?
C46 C45 H45B 110.4 . . ?
C44 C45 H45B 110.4 . . ?
H45A C45 H45B 108.6 . . ?
C46' C45 H45C 112.1 . . ?
C44 C45 H45C 112.1 . . ?
C46' C45 H45D 112.1 . . ?
C44 C45 H45D 112.1 . . ?
H45C C45 H45D 109.7 . . ?
C47 C46 C45 106.9(12) . . ?
C47 C46 H46A 110.3 . . ?
C45 C46 H46A 110.3 . . ?
C47 C46 H46B 110.3 . . ?
C45 C46 H46B 110.3 . . ?
H46A C46 H46B 108.6 . . ?
C45 C46' C47 106.8(12) . . ?
C45 C46' H46C 110.4 . . ?
C47 C46' H46C 110.4 . . ?
C45 C46' H46D 110.4 . . ?
C47 C46' H46D 110.4 . . ?
H46C C46' H46D 108.6 . . ?
C46 C47 N6 97.7(10) . . ?
C46' C47 N6 100.6(14) . . ?
C46 C47 H47A 112.2 . . ?
N6 C47 H47A 112.2 . . ?
C46 C47 H47B 112.2 . . ?
N6 C47 H47B 112.2 . . ?
H47A C47 H47B 109.8 . . ?
C46' C47 H47C 111.7 . . ?
N6 C47 H47C 111.7 . . ?
C46' C47 H47D 111.7 . . ?
N6 C47 H47D 111.7 . . ?
H47C C47 H47D 109.4 . . ?
C53 C48 C49 118.1(11) . . ?
C53 C48 C36 121.2(10) . . ?
C49 C48 C36 120.7(9) . . ?
C50 C49 C48 122.0(10) . . ?
C50 C49 H49A 119.0 . . ?
C48 C49 H49A 119.0 . . ?
C49 C50 C51 118.9(11) . . ?
C49 C50 H50A 120.6 . . ?
C51 C50 H50A 120.6 . . ?
C52 C51 C50 120.1(11) . . ?
C52 C51 H51A 120.0 . . ?
C50 C51 H51A 120.0 . . ?
C51 C52 C53 119.7(9) . . ?
C51 C52 H52A 120.2 . . ?
C53 C52 H52A 120.2 . . ?
C48 C53 C52 121.0(10) . . ?
C48 C53 H53A 119.5 . . ?
C52 C53 H53A 119.5 . . ?
N6 C54 C55 112.0(8) . . ?
N6 C54 H54A 109.2 . . ?
C55 C54 H54A 109.2 . . ?
N6 C54 H54B 109.2 . . ?
C55 C54 H54B 109.2 . . ?
H54A C54 H54B 107.9 . . ?
C60 C55 C56 120.7(9) . . ?
C60 C55 C54 119.5(9) . . ?
C56 C55 C54 119.8(8) . . ?
C57 C56 C55 120.1(10) . . ?
C57 C56 H56A 119.9 . . ?
C55 C56 H56A 119.9 . . ?
C56 C57 C58 118.8(11) . . ?
C56 C57 H57A 120.6 . . ?
C58 C57 H57A 120.6 . . ?
C59 C58 C57 120.0(11) . . ?
C59 C58 H58A 120.0 . . ?
C57 C58 H58A 120.0 . . ?
C58 C59 C60 122.5(11) . . ?
C58 C59 H59A 118.8 . . ?
C60 C59 H59A 118.8 . . ?
C55 C60 C59 117.8(11) . . ?
C55 C60 H60A 121.1 . . ?
C59 C60 H60A 121.1 . . ?
N7 Ni3 N8 95.7(3) . . ?
N7 Ni3 O7 86.5(3) . . ?
N8 Ni3 O7 175.5(3) . . ?
N7 Ni3 N9 175.9(3) . . ?
N8 Ni3 N9 88.3(3) . . ?
O7 Ni3 N9 89.6(3) . . ?
N10 Ni4 N11 94.3(4) . . ?
N10 Ni4 O10 87.6(3) . . ?
N11 Ni4 O10 177.1(3) . . ?
N10 Ni4 N12 175.2(3) . . ?
N11 Ni4 N12 89.3(4) . . ?
O10 Ni4 N12 88.9(3) . . ?
C61 O7 Ni3 115.4(6) . . ?
C70 O10 Ni4 113.7(6) . . ?
C71 N7 C62 123.1(8) . . ?
C71 N7 Ni3 128.0(7) . . ?
C62 N7 Ni3 108.8(6) . . ?
C78 N8 C73 122.7(8) . . ?
C78 N8 Ni3 112.8(6) . . ?
C73 N8 Ni3 124.1(6) . . ?
C89 N9 C79 114.9(8) . . ?
C89 N9 C82 110.7(9) . . ?
C79 N9 C82 106.5(9) . . ?
C89 N9 Ni3 108.5(6) . . ?
C79 N9 Ni3 104.8(6) . . ?
C82 N9 Ni3 111.2(7) . . ?
C96 N10 C69 120.3(8) . . ?
C96 N10 Ni4 129.4(7) . . ?
C69 N10 Ni4 110.3(6) . . ?
C103 N11 C98 120.2(9) . . ?
C103 N11 Ni4 113.4(7) . . ?
C98 N11 Ni4 126.2(7) . . ?
C114 N12 C104 113.3(8) . . ?
C114 N12 C107 109.6(10) . . ?
C104 N12 C107 103.6(9) . . ?
C114 N12 Ni4 110.7(7) . . ?
C104 N12 Ni4 105.0(7) . . ?
C107 N12 Ni4 114.6(7) . . ?
O8 C61 O7 127.6(10) . . ?
O8 C61 C62 116.6(10) . . ?
O7 C61 C62 115.7(9) . . ?
C63 C62 N7 111.1(9) . . ?
C63 C62 C61 112.3(10) . . ?
N7 C62 C61 107.4(8) . . ?
C63 C62 H62A 108.7 . . ?
N7 C62 H62A 108.7 . . ?
C61 C62 H62A 108.7 . . ?
C64 C63 C62 114.8(9) . . ?
C64 C63 H63A 108.6 . . ?
C62 C63 H63A 108.6 . . ?
C64 C63 H63B 108.6 . . ?
C62 C63 H63B 108.6 . . ?
H63A C63 H63B 107.6 . . ?
C65 C64 C63 176.0(12) . . ?
C64 C65 C66 177.7(11) . . ?
C67 C66 C65 175.2(12) . . ?
C66 C67 C68 176.5(12) . . ?
C67 C68 C69 112.1(9) . . ?
C67 C68 H68A 109.2 . . ?
C69 C68 H68A 109.2 . . ?
C67 C68 H68B 109.2 . . ?
C69 C68 H68B 109.2 . . ?
H68A C68 H68B 107.9 . . ?
N10 C69 C70 109.7(9) . . ?
N10 C69 C68 113.2(9) . . ?
C70 C69 C68 109.0(8) . . ?
N10 C69 H69A 108.3 . . ?
C70 C69 H69A 108.3 . . ?
C68 C69 H69A 108.3 . . ?
O11 C70 O10 122.9(9) . . ?
O11 C70 C69 122.5(10) . . ?
O10 C70 C69 114.3(10) . . ?
N7 C71 C72 123.3(9) . . ?
N7 C71 C83 120.1(8) . . ?
C72 C71 C83 116.6(8) . . ?
C77 C72 C73 118.6(9) . . ?
C77 C72 C71 117.0(10) . . ?
C73 C72 C71 124.3(9) . . ?
C74 C73 N8 123.3(9) . . ?
C74 C73 C72 115.9(9) . . ?
N8 C73 C72 120.9(8) . . ?
C75 C74 C73 124.5(10) . . ?
C75 C74 H74A 117.8 . . ?
C73 C74 H74A 117.8 . . ?
C76 C75 C74 118.7(9) . . ?
C76 C75 H75A 120.7 . . ?
C74 C75 H75A 120.7 . . ?
C75 C76 C77 120.0(10) . . ?
C75 C76 H76A 120.0 . . ?
C77 C76 H76A 120.0 . . ?
C72 C77 C76 122.3(11) . . ?
C72 C77 H77A 118.8 . . ?
C76 C77 H77A 118.8 . . ?
O9 C78 N8 127.8(10) . . ?
O9 C78 C79 115.9(9) . . ?
N8 C78 C79 116.1(8) . . ?
C78 C79 N9 112.7(8) . . ?
C78 C79 C80 113.5(9) . . ?
N9 C79 C80 104.9(9) . . ?
C78 C79 H79A 108.5 . . ?
N9 C79 H79A 108.5 . . ?
C80 C79 H79A 108.5 . . ?
C81 C80 C79 102.8(10) . . ?
C81 C80 H80A 111.2 . . ?
C79 C80 H80A 111.2 . . ?
C81 C80 H80B 111.2 . . ?
C79 C80 H80B 111.2 . . ?
H80A C80 H80B 109.1 . . ?
C80 C81 C82 104.5(10) . . ?
C80 C81 H81A 110.8 . . ?
C82 C81 H81A 110.8 . . ?
C80 C81 H81B 110.8 . . ?
C82 C81 H81B 110.8 . . ?
H81A C81 H81B 108.9 . . ?
C81 C82 N9 105.2(10) . . ?
C81 C82 H82A 110.7 . . ?
N9 C82 H82A 110.7 . . ?
C81 C82 H82B 110.7 . . ?
N9 C82 H82B 110.7 . . ?
H82A C82 H82B 108.8 . . ?
C88 C83 C84 120.5(10) . . ?
C88 C83 C71 119.7(8) . . ?
C84 C83 C71 119.8(8) . . ?
C85 C84 C83 119.2(10) . . ?
C85 C84 H84A 120.4 . . ?
C83 C84 H84A 120.4 . . ?
C84 C85 C86 120.5(11) . . ?
C84 C85 H85A 119.7 . . ?
C86 C85 H85A 119.7 . . ?
C87 C86 C85 121.2(10) . . ?
C87 C86 H86A 119.4 . . ?
C85 C86 H86A 119.4 . . ?
C86 C87 C88 120.0(10) . . ?
C86 C87 H87A 120.0 . . ?
C88 C87 H87A 120.0 . . ?
C83 C88 C87 118.6(10) . . ?
C83 C88 H88A 120.7 . . ?
C87 C88 H88A 120.7 . . ?
N9 C89 C90 111.8(8) . . ?
N9 C89 H89A 109.3 . . ?
C90 C89 H89A 109.3 . . ?
N9 C89 H89B 109.3 . . ?
C90 C89 H89B 109.3 . . ?
H89A C89 H89B 107.9 . . ?
C91 C90 C95 119.3(9) . . ?
C91 C90 C89 123.3(10) . . ?
C95 C90 C89 117.1(9) . . ?
C90 C91 C92 120.6(10) . . ?
C90 C91 H91A 119.7 . . ?
C92 C91 H91A 119.7 . . ?
C93 C92 C91 117.4(11) . . ?
C93 C92 H92A 121.3 . . ?
C91 C92 H92A 121.3 . . ?
C94 C93 C92 124.0(12) . . ?
C94 C93 H93A 118.0 . . ?
C92 C93 H93A 118.0 . . ?
C93 C94 C95 116.6(12) . . ?
C93 C94 H94A 121.7 . . ?
C95 C94 H94A 121.7 . . ?
C94 C95 C90 122.1(11) . . ?
C94 C95 H95A 119.0 . . ?
C90 C95 H95A 119.0 . . ?
N10 C96 C97 121.2(9) . . ?
N10 C96 C108 119.1(8) . . ?
C97 C96 C108 119.6(9) . . ?
C102 C97 C98 119.8(9) . . ?
C102 C97 C96 115.0(10) . . ?
C98 C97 C96 125.1(9) . . ?
C99 C98 N11 123.3(10) . . ?
C99 C98 C97 117.9(10) . . ?
N11 C98 C97 118.7(9) . . ?
C98 C99 C100 121.0(11) . . ?
C98 C99 H99A 119.5 . . ?
C100 C99 H99A 119.5 . . ?
C101 C100 C99 121.8(11) . . ?
C101 C100 H10A 119.1 . . ?
C99 C100 H10A 119.1 . . ?
C100 C101 C102 116.5(11) . . ?
C100 C101 H10B 121.7 . . ?
C102 C101 H10B 121.7 . . ?
C97 C102 C101 122.5(11) . . ?
C97 C102 H10C 118.8 . . ?
C101 C102 H10C 118.8 . . ?
O12 C103 N11 128.4(12) . . ?
O12 C103 C104 117.4(10) . . ?
N11 C103 C104 114.1(9) . . ?
N12 C104 C103 112.0(8) . . ?
N12 C104 C105 110.1(9) . . ?
C103 C104 C105 110.0(10) . . ?
N12 C104 H10D 108.2 . . ?
C103 C104 H10D 108.2 . . ?
C105 C104 H10D 108.2 . . ?
C106 C105 C104 97.6(12) . . ?
C10' C105 C104 101.2(16) . . ?
C106 C105 H10E 112.2 . . ?
C104 C105 H10E 112.2 . . ?
C106 C105 H10F 112.2 . . ?
C104 C105 H10F 112.2 . . ?
H10E C105 H10F 109.8 . . ?
C10' C105 H10I 111.5 . . ?
C104 C105 H10I 111.5 . . ?
C10' C105 H10J 111.5 . . ?
C104 C105 H10J 111.5 . . ?
H10I C105 H10J 109.3 . . ?
C105 C106 C107 108.4(13) . . ?
C105 C106 H10N 110.0 . . ?
C107 C106 H10N 110.0 . . ?
C105 C106 H10O 110.0 . . ?
C107 C106 H10O 110.0 . . ?
H10N C106 H10O 108.4 . . ?
C107 C10' C105 108.4(13) . . ?
C107 C10' H10P 110.0 . . ?
C105 C10' H10P 110.0 . . ?
C107 C10' H10Q 110.0 . . ?
C105 C10' H10Q 110.0 . . ?
H10P C10' H10Q 108.4 . . ?
C10' C107 N12 102(2) . . ?
C106 C107 N12 106.3(11) . . ?
C106 C107 H10G 110.5 . . ?
N12 C107 H10G 110.5 . . ?
C106 C107 H10H 110.5 . . ?
N12 C107 H10H 110.5 . . ?
H10G C107 H10H 108.7 . . ?
C10' C107 H10L 111.4 . . ?
N12 C107 H10L 111.4 . . ?
C10' C107 H10M 111.4 . . ?
N12 C107 H10M 111.4 . . ?
H10L C107 H10M 109.3 . . ?
C109 C108 C113 119.1(9) . . ?
C109 C108 C96 121.5(9) . . ?
C113 C108 C96 119.3(9) . . ?
C108 C109 C110 118.3(10) . . ?
C108 C109 H10K 120.8 . . ?
C110 C109 H10K 120.8 . . ?
C111 C110 C109 120.8(11) . . ?
C111 C110 H11A 119.6 . . ?
C109 C110 H11A 119.6 . . ?
C110 C111 C112 121.7(10) . . ?
C110 C111 H11B 119.2 . . ?
C112 C111 H11B 119.2 . . ?
C113 C112 C111 118.5(10) . . ?
C113 C112 H11C 120.8 . . ?
C111 C112 H11C 120.8 . . ?
C112 C113 C108 121.6(10) . . ?
C112 C113 H11D 119.2 . . ?
C108 C113 H11D 119.2 . . ?
C115 C114 N12 112.4(8) . . ?
C115 C114 H11E 109.1 . . ?
N12 C114 H11E 109.1 . . ?
C115 C114 H11F 109.1 . . ?
N12 C114 H11F 109.1 . . ?
H11E C114 H11F 107.9 . . ?
C120 C115 C116 120.0(11) . . ?
C120 C115 C114 121.0(11) . . ?
C116 C115 C114 118.9(10) . . ?
C117 C116 C115 117.2(14) . . ?
C117 C116 H11G 121.4 . . ?
C115 C116 H11G 121.4 . . ?
C118 C117 C116 118.8(16) . . ?
C118 C117 H11I 120.6 . . ?
C116 C117 H11I 120.6 . . ?
C119 C118 C117 122.8(14) . . ?
C119 C118 H11J 118.6 . . ?
C117 C118 H11J 118.6 . . ?
C118 C119 C120 121.0(15) . . ?
C118 C119 H11K 119.5 . . ?
C120 C119 H11K 119.5 . . ?
C119 C120 C115 120.0(15) . . ?
C119 C120 H12A 120.0 . . ?
C115 C120 H12A 120.0 . . ?

loop_
_geom_bond_atom_site_label_1
_geom_bond_atom_site_label_2
_geom_bond_distance
_geom_bond_site_symmetry_2
_geom_bond_publ_flag
Ni1 N1 1.709(7) . ?
Ni1 O1 1.865(6) . ?
Ni1 N2 1.883(6) . ?
Ni1 N3 1.963(8) . ?
Ni2 N5 1.824(9) . ?
Ni2 O4 1.855(7) . ?
Ni2 N4 1.861(9) . ?
Ni2 N6 1.935(9) . ?
O1 C1 1.269(10) . ?
O2 C1 1.239(10) . ?
O3 C18 1.230(11) . ?
O4 C10 1.294(11) . ?
O5 C10 1.239(12) . ?
O6 C43 1.254(14) . ?
N1 C11 1.417(11) . ?
N1 C2 1.503(10) . ?
N2 C18 1.385(12) . ?
N2 C13 1.395(11) . ?
N3 C22 1.478(12) . ?
N3 C19 1.499(13) . ?
N3 C29 1.523(14) . ?
N4 C36 1.308(13) . ?
N4 C9 1.472(13) . ?
N5 C43 1.318(14) . ?
N5 C38 1.441(15) . ?
N6 C44 1.470(15) . ?
N6 C54 1.504(14) . ?
N6 C47 1.530(15) . ?
C1 C2 1.508(12) . ?
C2 C3 1.536(12) . ?
C2 H2A 1.0000 . ?
C3 C4 1.446(14) . ?
C3 H3A 0.9900 . ?
C3 H3B 0.9900 . ?
C4 C5 1.198(15) . ?
C5 C6 1.421(16) . ?
C6 C7 1.152(14) . ?
C7 C8 1.489(16) . ?
C8 C9 1.539(14) . ?
C8 H8A 0.9900 . ?
C8 H8B 0.9900 . ?
C9 C10 1.483(14) . ?
C9 H9A 1.0000 . ?
C11 C12 1.456(12) . ?
C11 C23 1.485(12) . ?
C12 C13 1.409(13) . ?
C12 C17 1.421(12) . ?
C13 C14 1.406(13) . ?
C14 C15 1.369(14) . ?
C14 H14A 0.9500 . ?
C15 C16 1.354(15) . ?
C15 H15A 0.9500 . ?
C16 C17 1.409(14) . ?
C16 H16A 0.9500 . ?
C17 H17A 0.9500 . ?
C18 C19 1.493(14) . ?
C19 C20 1.564(15) . ?
C19 H19A 1.0000 . ?
C20 C21 1.513(18) . ?
C20 H20A 0.9900 . ?
C20 H20B 0.9900 . ?
C21 C22 1.501(16) . ?
C21 H21A 0.9900 . ?
C21 H21B 0.9900 . ?
C22 H22A 0.9900 . ?
C22 H22B 0.9900 . ?
C23 C24 1.397(12) . ?
C23 C28 1.435(12) . ?
C24 C25 1.344(13) . ?
C24 H24A 0.9500 . ?
C25 C26 1.448(14) . ?
C25 H25A 0.9500 . ?
C26 C27 1.387(15) . ?
C26 H26A 0.9500 . ?
C27 C28 1.347(13) . ?
C27 H27A 0.9500 . ?
C28 H28A 0.9500 . ?
C29 C30 1.486(15) . ?
C29 H29A 0.9900 . ?
C29 H29B 0.9900 . ?
C30 C35 1.378(16) . ?
C30 C31 1.405(15) . ?
C31 C32 1.376(16) . ?
C31 H31A 0.9500 . ?
C32 C33 1.330(16) . ?
C32 H32A 0.9500 . ?
C33 C34 1.382(16) . ?
C33 H33A 0.9500 . ?
C34 C35 1.420(14) . ?
C34 H34A 0.9500 . ?
C35 H35A 0.9500 . ?
C36 C37 1.457(15) . ?
C36 C48 1.473(16) . ?
C37 C42 1.378(16) . ?
C37 C38 1.410(17) . ?
C38 C39 1.459(16) . ?
C39 C40 1.40(2) . ?
C39 H39A 0.9500 . ?
C40 C41 1.31(2) . ?
C40 H40A 0.9500 . ?
C41 C42 1.359(18) . ?
C41 H41A 0.9500 . ?
C42 H42A 0.9500 . ?
C43 C44 1.501(17) . ?
C44 C45 1.559(14) . ?
C44 H44A 1.0000 . ?
C45 C46' 1.514(4) . ?
C45 C46 1.518(4) . ?
C45 H45A 0.9900 . ?
C45 H45B 0.9900 . ?
C45 H45C 0.9900 . ?
C45 H45D 0.9900 . ?
C46 C47 1.511(4) . ?
C46 H46A 0.9900 . ?
C46 H46B 0.9900 . ?
C46' C47 1.516(4) . ?
C46' H46C 0.9900 . ?
C46' H46D 0.9900 . ?
C47 H47A 0.9900 . ?
C47 H47B 0.9900 . ?
C47 H47C 0.9900 . ?
C47 H47D 0.9900 . ?
C48 C53 1.376(14) . ?
C48 C49 1.420(14) . ?
C49 C50 1.383(16) . ?
C49 H49A 0.9500 . ?
C50 C51 1.406(15) . ?
C50 H50A 0.9500 . ?
C51 C52 1.395(17) . ?
C51 H51A 0.9500 . ?
C52 C53 1.415(17) . ?
C52 H52A 0.9500 . ?
C53 H53A 0.9500 . ?
C54 C55 1.517(14) . ?
C54 H54A 0.9900 . ?
C54 H54B 0.9900 . ?
C55 C60 1.373(13) . ?
C55 C56 1.402(14) . ?
C56 C57 1.374(14) . ?
C56 H56A 0.9500 . ?
C57 C58 1.419(18) . ?
C57 H57A 0.9500 . ?
C58 C59 1.33(2) . ?
C58 H58A 0.9500 . ?
C59 C60 1.405(16) . ?
C59 H59A 0.9500 . ?
C60 H60A 0.9500 . ?
Ni3 N7 1.866(8) . ?
Ni3 N8 1.876(8) . ?
Ni3 O7 1.884(7) . ?
Ni3 N9 1.942(8) . ?
Ni4 N10 1.846(8) . ?
Ni4 N11 1.863(8) . ?
Ni4 O10 1.890(7) . ?
Ni4 N12 1.918(9) . ?
O7 C61 1.244(13) . ?
O8 C61 1.227(13) . ?
O9 C78 1.253(12) . ?
O10 C70 1.325(12) . ?
O11 C70 1.196(13) . ?
O12 C103 1.239(13) . ?
N7 C71 1.253(12) . ?
N7 C62 1.490(13) . ?
N8 C78 1.337(12) . ?
N8 C73 1.416(12) . ?
N9 C89 1.468(13) . ?
N9 C79 1.495(13) . ?
N9 C82 1.551(13) . ?
N10 C96 1.298(12) . ?
N10 C69 1.473(12) . ?
N11 C103 1.342(13) . ?
N11 C98 1.404(13) . ?
N12 C114 1.485(16) . ?
N12 C104 1.504(15) . ?
N12 C107 1.520(15) . ?
C61 C62 1.523(14) . ?
C62 C63 1.467(17) . ?
C62 H62A 1.0000 . ?
C63 C64 1.46(2) . ?
C63 H63A 0.9900 . ?
C63 H63B 0.9900 . ?
C64 C65 1.185(19) . ?
C65 C66 1.41(2) . ?
C66 C67 1.201(19) . ?
C67 C68 1.428(19) . ?
C68 C69 1.551(15) . ?
C68 H68A 0.9900 . ?
C68 H68B 0.9900 . ?
C69 C70 1.515(15) . ?
C69 H69A 1.0000 . ?
C71 C72 1.474(12) . ?
C71 C83 1.519(14) . ?
C72 C77 1.395(14) . ?
C72 C73 1.426(15) . ?
C73 C74 1.411(14) . ?
C74 C75 1.382(15) . ?
C74 H74A 0.9500 . ?
C75 C76 1.346(16) . ?
C75 H75A 0.9500 . ?
C76 C77 1.400(14) . ?
C76 H76A 0.9500 . ?
C77 H77A 0.9500 . ?
C78 C79 1.457(15) . ?
C79 C80 1.547(15) . ?
C79 H79A 1.0000 . ?
C80 C81 1.497(19) . ?
C80 H80A 0.9900 . ?
C80 H80B 0.9900 . ?
C81 C82 1.51(2) . ?
C81 H81A 0.9900 . ?
C81 H81B 0.9900 . ?
C82 H82A 0.9900 . ?
C82 H82B 0.9900 . ?
C83 C88 1.369(13) . ?
C83 C84 1.402(13) . ?
C84 C85 1.334(16) . ?
C84 H84A 0.9500 . ?
C85 C86 1.392(17) . ?
C85 H85A 0.9500 . ?
C86 C87 1.323(16) . ?
C86 H86A 0.9500 . ?
C87 C88 1.410(15) . ?
C87 H87A 0.9500 . ?
C88 H88A 0.9500 . ?
C89 C90 1.517(14) . ?
C89 H89A 0.9900 . ?
C89 H89B 0.9900 . ?
C90 C91 1.361(14) . ?
C90 C95 1.406(15) . ?
C91 C92 1.397(15) . ?
C91 H91A 0.9500 . ?
C92 C93 1.397(18) . ?
C92 H92A 0.9500 . ?
C93 C94 1.360(19) . ?
C93 H93A 0.9500 . ?
C94 C95 1.380(16) . ?
C94 H94A 0.9500 . ?
C95 H95A 0.9500 . ?
C96 C97 1.471(13) . ?
C96 C108 1.482(13) . ?
C97 C102 1.392(14) . ?
C97 C98 1.433(15) . ?
C98 C99 1.369(15) . ?
C99 C100 1.424(17) . ?
C99 H99A 0.9500 . ?
C100 C101 1.383(18) . ?
C100 H10A 0.9500 . ?
C101 C102 1.405(15) . ?
C101 H10B 0.9500 . ?
C102 H10C 0.9500 . ?
C103 C104 1.519(17) . ?
C104 C105 1.541(18) . ?
C104 H10D 1.0000 . ?
C105 C106 1.513(4) . ?
C105 C10' 1.516(4) . ?
C105 H10E 0.9900 . ?
C105 H10F 0.9900 . ?
C105 H10I 0.9900 . ?
C105 H10J 0.9900 . ?
C106 C107 1.517(4) . ?
C106 H10N 0.9900 . ?
C106 H10O 0.9900 . ?
C10' C107 1.513(4) . ?
C10' H10P 0.9900 . ?
C10' H10Q 0.9900 . ?
C107 H10G 0.9900 . ?
C107 H10H 0.9900 . ?
C107 H10L 0.9900 . ?
C107 H10M 0.9900 . ?
C108 C109 1.394(14) . ?
C108 C113 1.395(14) . ?
C109 C110 1.401(16) . ?
C109 H10K 0.9500 . ?
C110 C111 1.351(16) . ?
C110 H11A 0.9500 . ?
C111 C112 1.376(17) . ?
C111 H11B 0.9500 . ?
C112 C113 1.368(15) . ?
C112 H11C 0.9500 . ?
C113 H11D 0.9500 . ?
C114 C115 1.470(15) . ?
C114 H11E 0.9900 . ?
C114 H11F 0.9900 . ?
C115 C120 1.401(17) . ?
C115 C116 1.403(19) . ?
C116 C117 1.404(18) . ?
C116 H11G 0.9500 . ?
C117 C118 1.39(2) . ?
C117 H11I 0.9500 . ?
C118 C119 1.30(2) . ?
C118 H11J 0.9500 . ?
C119 C120 1.346(18) . ?
C119 H11K 0.9500 . ?
C120 H12A 0.9500 . ?

loop_
_geom_torsion_atom_site_label_1
_geom_torsion_atom_site_label_2
_geom_torsion_atom_site_label_3
_geom_torsion_atom_site_label_4
_geom_torsion
_geom_torsion_site_symmetry_1
_geom_torsion_site_symmetry_2
_geom_torsion_site_symmetry_3
_geom_torsion_site_symmetry_4
_geom_torsion_publ_flag
N1 Ni1 O1 C1 9.0(6) . . . . ?
N3 Ni1 O1 C1 -174.7(6) . . . . ?
N4 Ni2 O4 C10 10.5(7) . . . . ?
N6 Ni2 O4 C10 -167.4(7) . . . . ?
O1 Ni1 N1 C11 155.0(7) . . . . ?
N2 Ni1 N1 C11 -25.2(7) . . . . ?
O1 Ni1 N1 C2 -15.4(6) . . . . ?
N2 Ni1 N1 C2 164.4(6) . . . . ?
N1 Ni1 N2 C18 -169.4(6) . . . . ?
N3 Ni1 N2 C18 14.2(6) . . . . ?
N1 Ni1 N2 C13 23.6(7) . . . . ?
N3 Ni1 N2 C13 -152.8(7) . . . . ?
N5 Ni2 N4 C36 -16.4(9) . . . . ?
O4 Ni2 N4 C36 163.9(8) . . . . ?
N5 Ni2 N4 C9 164.1(6) . . . . ?
O4 Ni2 N4 C9 -15.6(6) . . . . ?
N4 Ni2 N5 C43 -161.9(8) . . . . ?
N6 Ni2 N5 C43 16.0(8) . . . . ?
N4 Ni2 N5 C38 26.6(8) . . . . ?
N6 Ni2 N5 C38 -155.5(8) . . . . ?
Ni1 O1 C1 O2 176.9(7) . . . . ?
Ni1 O1 C1 C2 -0.7(10) . . . . ?
C11 N1 C2 C1 -154.9(7) . . . . ?
Ni1 N1 C2 C1 17.1(8) . . . . ?
C11 N1 C2 C3 88.7(8) . . . . ?
Ni1 N1 C2 C3 -99.4(7) . . . . ?
O2 C1 C2 N1 173.0(8) . . . . ?
O1 C1 C2 N1 -9.3(10) . . . . ?
O2 C1 C2 C3 -70.4(11) . . . . ?
O1 C1 C2 C3 107.2(9) . . . . ?
N1 C2 C3 C4 50.7(10) . . . . ?
C1 C2 C3 C4 -60.2(10) . . . . ?
C36 N4 C9 C10 -162.0(9) . . . . ?
Ni2 N4 C9 C10 17.5(9) . . . . ?
C36 N4 C9 C8 76.5(11) . . . . ?
Ni2 N4 C9 C8 -103.9(8) . . . . ?
C7 C8 C9 N4 59.2(11) . . . . ?
C7 C8 C9 C10 -61.8(11) . . . . ?
Ni2 O4 C10 O5 177.0(8) . . . . ?
Ni2 O4 C10 C9 -2.3(10) . . . . ?
N4 C9 C10 O5 170.6(9) . . . . ?
C8 C9 C10 O5 -66.6(12) . . . . ?
N4 C9 C10 O4 -10.1(12) . . . . ?
C8 C9 C10 O4 112.7(10) . . . . ?
C2 N1 C11 C12 -174.0(7) . . . . ?
Ni1 N1 C11 C12 15.1(11) . . . . ?
C2 N1 C11 C23 4.3(10) . . . . ?
Ni1 N1 C11 C23 -166.6(6) . . . . ?
N1 C11 C12 C13 5.1(12) . . . . ?
C23 C11 C12 C13 -173.3(8) . . . . ?
N1 C11 C12 C17 -174.6(7) . . . . ?
C23 C11 C12 C17 7.0(11) . . . . ?
C18 N2 C13 C14 5.7(12) . . . . ?
Ni1 N2 C13 C14 171.4(7) . . . . ?
C18 N2 C13 C12 -178.0(8) . . . . ?
Ni1 N2 C13 C12 -12.3(11) . . . . ?
C17 C12 C13 N2 174.5(8) . . . . ?
C11 C12 C13 N2 -5.2(12) . . . . ?
C17 C12 C13 C14 -8.9(12) . . . . ?
C11 C12 C13 C14 171.4(8) . . . . ?
N2 C13 C14 C15 -176.2(9) . . . . ?
C12 C13 C14 C15 7.3(13) . . . . ?
C13 C14 C15 C16 -2.2(16) . . . . ?
C14 C15 C16 C17 -1.4(15) . . . . ?
C15 C16 C17 C12 -0.4(14) . . . . ?
C13 C12 C17 C16 5.9(13) . . . . ?
C11 C12 C17 C16 -174.4(8) . . . . ?
C13 N2 C18 O3 -16.9(14) . . . . ?
Ni1 N2 C18 O3 175.8(8) . . . . ?
C13 N2 C18 C19 166.2(8) . . . . ?
Ni1 N2 C18 C19 -1.1(9) . . . . ?
O3 C18 C19 N3 164.3(9) . . . . ?
N2 C18 C19 N3 -18.6(12) . . . . ?
O3 C18 C19 C20 -78.3(12) . . . . ?
N2 C18 C19 C20 98.9(10) . . . . ?
C22 N3 C19 C18 150.1(9) . . . . ?
C29 N3 C19 C18 -88.5(10) . . . . ?
Ni1 N3 C19 C18 27.0(10) . . . . ?
C22 N3 C19 C20 29.2(10) . . . . ?
C29 N3 C19 C20 150.6(9) . . . . ?
Ni1 N3 C19 C20 -93.8(8) . . . . ?
C18 C19 C20 C21 -128.1(10) . . . . ?
N3 C19 C20 C21 -5.2(12) . . . . ?
C19 C20 C21 C22 -20.2(12) . . . . ?
C19 N3 C22 C21 -42.4(10) . . . . ?
C29 N3 C22 C21 -165.3(8) . . . . ?
Ni1 N3 C22 C21 71.7(9) . . . . ?
C20 C21 C22 N3 38.7(11) . . . . ?
N1 C11 C23 C24 -100.0(10) . . . . ?
C12 C11 C23 C24 78.3(11) . . . . ?
N1 C11 C23 C28 79.8(10) . . . . ?
C12 C11 C23 C28 -101.9(9) . . . . ?
C28 C23 C24 C25 1.8(14) . . . . ?
C11 C23 C24 C25 -178.5(9) . . . . ?
C23 C24 C25 C26 -0.9(15) . . . . ?
C24 C25 C26 C27 1.0(14) . . . . ?
C25 C26 C27 C28 -2.2(16) . . . . ?
C26 C27 C28 C23 3.2(15) . . . . ?
C24 C23 C28 C27 -2.9(13) . . . . ?
C11 C23 C28 C27 177.4(9) . . . . ?
C22 N3 C29 C30 -173.2(9) . . . . ?
C19 N3 C29 C30 69.1(11) . . . . ?
Ni1 N3 C29 C30 -44.6(10) . . . . ?
N3 C29 C30 C35 85.7(11) . . . . ?
N3 C29 C30 C31 -87.0(11) . . . . ?
C35 C30 C31 C32 -0.9(15) . . . . ?
C29 C30 C31 C32 171.8(10) . . . . ?
C30 C31 C32 C33 0.4(16) . . . . ?
C31 C32 C33 C34 2.4(18) . . . . ?
C32 C33 C34 C35 -4.6(16) . . . . ?
C31 C30 C35 C34 -1.4(14) . . . . ?
C29 C30 C35 C34 -174.2(9) . . . . ?
C33 C34 C35 C30 4.0(14) . . . . ?
C9 N4 C36 C37 179.9(9) . . . . ?
Ni2 N4 C36 C37 0.4(14) . . . . ?
C9 N4 C36 C48 -0.1(13) . . . . ?
Ni2 N4 C36 C48 -179.5(7) . . . . ?
N4 C36 C37 C42 -170.4(10) . . . . ?
C48 C36 C37 C42 9.5(14) . . . . ?
N4 C36 C37 C38 11.5(15) . . . . ?
C48 C36 C37 C38 -168.6(9) . . . . ?
C42 C37 C38 N5 -178.1(9) . . . . ?
C36 C37 C38 N5 0.0(15) . . . . ?
C42 C37 C38 C39 2.1(14) . . . . ?
C36 C37 C38 C39 -179.8(9) . . . . ?
C43 N5 C38 C37 166.2(9) . . . . ?
Ni2 N5 C38 C37 -22.4(12) . . . . ?
C43 N5 C38 C39 -14.0(14) . . . . ?
Ni2 N5 C38 C39 157.4(8) . . . . ?
C37 C38 C39 C40 -2.4(15) . . . . ?
N5 C38 C39 C40 177.8(10) . . . . ?
C38 C39 C40 C41 0(2) . . . . ?
C39 C40 C41 C42 3(2) . . . . ?
C40 C41 C42 C37 -4(2) . . . . ?
C38 C37 C42 C41 0.8(17) . . . . ?
C36 C37 C42 C41 -177.3(11) . . . . ?
C38 N5 C43 O6 -15.6(16) . . . . ?
Ni2 N5 C43 O6 172.4(9) . . . . ?
C38 N5 C43 C44 168.2(8) . . . . ?
Ni2 N5 C43 C44 -3.8(11) . . . . ?
C54 N6 C44 C43 -93.6(10) . . . . ?
C47 N6 C44 C43 150.8(9) . . . . ?
Ni2 N6 C44 C43 25.8(9) . . . . ?
C54 N6 C44 C45 143.9(9) . . . . ?
C47 N6 C44 C45 28.4(11) . . . . ?
Ni2 N6 C44 C45 -96.7(8) . . . . ?
O6 C43 C44 N6 167.1(9) . . . . ?
N5 C43 C44 N6 -16.0(12) . . . . ?
O6 C43 C44 C45 -77.5(12) . . . . ?
N5 C43 C44 C45 99.4(11) . . . . ?
N6 C44 C45 C46' -43.3(17) . . . . ?
C43 C44 C45 C46' -165.4(16) . . . . ?
N6 C44 C45 C46 -3.6(13) . . . . ?
C43 C44 C45 C46 -125.7(12) . . . . ?
C44 C45 C46 C47 -21.9(16) . . . . ?
C44 C45 C46' C47 45(3) . . . . ?
C45 C46 C47 N6 36.4(14) . . . . ?
C45 C46' C47 N6 -28(3) . . . . ?
C44 N6 C47 C46 -41.1(12) . . . . ?
C54 N6 C47 C46 -163.1(10) . . . . ?
Ni2 N6 C47 C46 77.0(11) . . . . ?
C44 N6 C47 C46' -1(2) . . . . ?
C54 N6 C47 C46' -123.2(19) . . . . ?
Ni2 N6 C47 C46' 117.0(19) . . . . ?
N4 C36 C48 C53 -104.4(12) . . . . ?
C37 C36 C48 C53 75.6(13) . . . . ?
N4 C36 C48 C49 74.2(13) . . . . ?
C37 C36 C48 C49 -105.7(12) . . . . ?
C53 C48 C49 C50 1.2(17) . . . . ?
C36 C48 C49 C50 -177.5(10) . . . . ?
C48 C49 C50 C51 0.9(17) . . . . ?
C49 C50 C51 C52 -4.4(17) . . . . ?
C50 C51 C52 C53 5.7(17) . . . . ?
C49 C48 C53 C52 0.2(16) . . . . ?
C36 C48 C53 C52 178.8(10) . . . . ?
C51 C52 C53 C48 -3.6(17) . . . . ?
C44 N6 C54 C55 58.5(11) . . . . ?
C47 N6 C54 C55 178.4(9) . . . . ?
Ni2 N6 C54 C55 -57.7(9) . . . . ?
N6 C54 C55 C60 -93.6(10) . . . . ?
N6 C54 C55 C56 86.3(10) . . . . ?
C60 C55 C56 C57 -0.7(14) . . . . ?
C54 C55 C56 C57 179.3(9) . . . . ?
C55 C56 C57 C58 3.8(15) . . . . ?
C56 C57 C58 C59 -3.8(17) . . . . ?
C57 C58 C59 C60 0.7(19) . . . . ?
C56 C55 C60 C59 -2.4(14) . . . . ?
C54 C55 C60 C59 177.6(9) . . . . ?
C58 C59 C60 C55 2.5(17) . . . . ?
N7 Ni3 O7 C61 8.8(9) . . . . ?
N9 Ni3 O7 C61 -170.1(9) . . . . ?
N10 Ni4 O10 C70 9.5(7) . . . . ?
N12 Ni4 O10 C70 -167.3(7) . . . . ?
N8 Ni3 N7 C71 -17.5(9) . . . . ?
O7 Ni3 N7 C71 158.5(9) . . . . ?
N8 Ni3 N7 C62 164.0(7) . . . . ?
O7 Ni3 N7 C62 -20.0(7) . . . . ?
N7 Ni3 N8 C78 -168.3(7) . . . . ?
N9 Ni3 N8 C78 10.8(7) . . . . ?
N7 Ni3 N8 C73 18.7(7) . . . . ?
N9 Ni3 N8 C73 -162.1(7) . . . . ?
N11 Ni4 N10 C96 -13.6(9) . . . . ?
O10 Ni4 N10 C96 164.2(9) . . . . ?
N11 Ni4 N10 C69 164.2(7) . . . . ?
O10 Ni4 N10 C69 -18.0(7) . . . . ?
N10 Ni4 N11 C103 -161.3(7) . . . . ?
N12 Ni4 N11 C103 15.6(7) . . . . ?
N10 Ni4 N11 C98 24.5(8) . . . . ?
N12 Ni4 N11 C98 -158.7(8) . . . . ?
Ni3 O7 C61 O8 -178.7(13) . . . . ?
Ni3 O7 C61 C62 5.5(15) . . . . ?
C71 N7 C62 C63 84.4(13) . . . . ?
Ni3 N7 C62 C63 -97.0(9) . . . . ?
C71 N7 C62 C61 -152.5(10) . . . . ?
Ni3 N7 C62 C61 26.1(11) . . . . ?
O8 C61 C62 C63 -75.0(16) . . . . ?
O7 C61 C62 C63 101.3(13) . . . . ?
O8 C61 C62 N7 162.7(12) . . . . ?
O7 C61 C62 N7 -21.1(15) . . . . ?
N7 C62 C63 C64 63.0(12) . . . . ?
C61 C62 C63 C64 -57.2(13) . . . . ?
C96 N10 C69 C70 -159.6(9) . . . . ?
Ni4 N10 C69 C70 22.4(10) . . . . ?
C96 N10 C69 C68 78.5(11) . . . . ?
Ni4 N10 C69 C68 -99.5(8) . . . . ?
C67 C68 C69 N10 57.4(12) . . . . ?
C67 C68 C69 C70 -65.0(13) . . . . ?
Ni4 O10 C70 O11 175.4(9) . . . . ?
Ni4 O10 C70 C69 1.8(11) . . . . ?
N10 C69 C70 O11 170.5(10) . . . . ?
C68 C69 C70 O11 -65.0(14) . . . . ?
N10 C69 C70 O10 -15.8(12) . . . . ?
C68 C69 C70 O10 108.6(10) . . . . ?
C62 N7 C71 C72 -175.5(9) . . . . ?
Ni3 N7 C71 C72 6.1(14) . . . . ?
C62 N7 C71 C83 3.5(14) . . . . ?
Ni3 N7 C71 C83 -174.8(7) . . . . ?
N7 C71 C72 C77 -174.4(9) . . . . ?
C83 C71 C72 C77 6.5(12) . . . . ?
N7 C71 C72 C73 9.9(14) . . . . ?
C83 C71 C72 C73 -169.2(8) . . . . ?
C78 N8 C73 C74 -3.1(14) . . . . ?
Ni3 N8 C73 C74 169.1(7) . . . . ?
C78 N8 C73 C72 177.9(9) . . . . ?
Ni3 N8 C73 C72 -9.8(12) . . . . ?
C77 C72 C73 C74 -2.1(13) . . . . ?
C71 C72 C73 C74 173.5(8) . . . . ?
C77 C72 C73 N8 176.9(8) . . . . ?
C71 C72 C73 N8 -7.5(14) . . . . ?
N8 C73 C74 C75 -177.7(9) . . . . ?
C72 C73 C74 C75 1.3(14) . . . . ?
C73 C74 C75 C76 -0.1(15) . . . . ?
C74 C75 C76 C77 -0.2(15) . . . . ?
C73 C72 C77 C76 2.0(14) . . . . ?
C71 C72 C77 C76 -174.0(9) . . . . ?
C75 C76 C77 C72 -0.8(15) . . . . ?
C73 N8 C78 O9 -9.9(15) . . . . ?
Ni3 N8 C78 O9 177.1(8) . . . . ?
C73 N8 C78 C79 174.6(8) . . . . ?
Ni3 N8 C78 C79 1.5(10) . . . . ?
O9 C78 C79 N9 165.8(9) . . . . ?
N8 C78 C79 N9 -18.1(12) . . . . ?
O9 C78 C79 C80 -75.1(13) . . . . ?
N8 C78 C79 C80 101.0(11) . . . . ?
C89 N9 C79 C78 -94.9(10) . . . . ?
C82 N9 C79 C78 142.1(9) . . . . ?
Ni3 N9 C79 C78 24.1(9) . . . . ?
C89 N9 C79 C80 141.2(9) . . . . ?
C82 N9 C79 C80 18.1(11) . . . . ?
Ni3 N9 C79 C80 -99.8(8) . . . . ?
C78 C79 C80 C81 -159.5(10) . . . . ?
N9 C79 C80 C81 -36.1(12) . . . . ?
C79 C80 C81 C82 40.0(13) . . . . ?
C80 C81 C82 N9 -28.9(13) . . . . ?
C89 N9 C82 C81 -119.4(11) . . . . ?
C79 N9 C82 C81 6.2(13) . . . . ?
Ni3 N9 C82 C81 119.8(9) . . . . ?
N7 C71 C83 C88 -99.3(11) . . . . ?
C72 C71 C83 C88 79.8(11) . . . . ?
N7 C71 C83 C84 78.9(12) . . . . ?
C72 C71 C83 C84 -102.0(10) . . . . ?
C88 C83 C84 C85 1.2(15) . . . . ?
C71 C83 C84 C85 -177.1(10) . . . . ?
C83 C84 C85 C86 1.2(18) . . . . ?
C84 C85 C86 C87 -2.4(19) . . . . ?
C85 C86 C87 C88 1.1(17) . . . . ?
C84 C83 C88 C87 -2.3(14) . . . . ?
C71 C83 C88 C87 175.9(8) . . . . ?
C86 C87 C88 C83 1.2(15) . . . . ?
C79 N9 C89 C90 65.8(11) . . . . ?
C82 N9 C89 C90 -173.5(9) . . . . ?
Ni3 N9 C89 C90 -51.1(9) . . . . ?
N9 C89 C90 C91 -90.1(11) . . . . ?
N9 C89 C90 C95 82.9(11) . . . . ?
C95 C90 C91 C92 -2.8(15) . . . . ?
C89 C90 C91 C92 170.0(9) . . . . ?
C90 C91 C92 C93 2.5(15) . . . . ?
C91 C92 C93 C94 -0.4(18) . . . . ?
C92 C93 C94 C95 -1.1(18) . . . . ?
C93 C94 C95 C90 0.8(16) . . . . ?
C91 C90 C95 C94 1.2(16) . . . . ?
C89 C90 C95 C94 -172.1(10) . . . . ?
C69 N10 C96 C97 -179.6(9) . . . . ?
Ni4 N10 C96 C97 -2.1(13) . . . . ?
C69 N10 C96 C108 2.6(13) . . . . ?
Ni4 N10 C96 C108 -179.8(7) . . . . ?
N10 C96 C97 C102 -168.7(9) . . . . ?
C108 C96 C97 C102 9.0(12) . . . . ?
N10 C96 C97 C98 14.1(14) . . . . ?
C108 C96 C97 C98 -168.2(9) . . . . ?
C103 N11 C98 C99 -13.8(15) . . . . ?
Ni4 N11 C98 C99 160.1(8) . . . . ?
C103 N11 C98 C97 166.6(9) . . . . ?
Ni4 N11 C98 C97 -19.5(12) . . . . ?
C102 C97 C98 C99 0.4(14) . . . . ?
C96 C97 C98 C99 177.5(9) . . . . ?
C102 C97 C98 N11 -179.9(8) . . . . ?
C96 C97 C98 N11 -2.8(14) . . . . ?
N11 C98 C99 C100 -178.6(10) . . . . ?
C97 C98 C99 C100 1.0(15) . . . . ?
C98 C99 C100 C101 -5.0(17) . . . . ?
C99 C100 C101 C102 7.2(17) . . . . ?
C98 C97 C102 C101 2.1(15) . . . . ?
C96 C97 C102 C101 -175.3(9) . . . . ?
C100 C101 C102 C97 -5.8(15) . . . . ?
C98 N11 C103 O12 -12.5(16) . . . . ?
Ni4 N11 C103 O12 172.9(9) . . . . ?
C98 N11 C103 C104 170.9(9) . . . . ?
Ni4 N11 C103 C104 -3.7(11) . . . . ?
C114 N12 C104 C103 -96.2(10) . . . . ?
C107 N12 C104 C103 145.1(10) . . . . ?
Ni4 N12 C104 C103 24.6(10) . . . . ?
C114 N12 C104 C105 141.1(10) . . . . ?
C107 N12 C104 C105 22.4(13) . . . . ?
Ni4 N12 C104 C105 -98.1(9) . . . . ?
O12 C103 C104 N12 168.2(9) . . . . ?
N11 C103 C104 N12 -14.8(13) . . . . ?
O12 C103 C104 C105 -69.0(13) . . . . ?
N11 C103 C104 C105 107.9(11) . . . . ?
N12 C104 C105 C106 -35.7(13) . . . . ?
C103 C104 C105 C106 -159.6(11) . . . . ?
N12 C104 C105 C10' 1(2) . . . . ?
C103 C104 C105 C10' -123(2) . . . . ?
C104 C105 C106 C107 35.6(16) . . . . ?
C104 C105 C10' C107 -24(4) . . . . ?
C105 C10' C107 N12 38(4) . . . . ?
C105 C106 C107 N12 -24.5(18) . . . . ?
C114 N12 C107 C10' -157(2) . . . . ?
C104 N12 C107 C10' -36(2) . . . . ?
Ni4 N12 C107 C10' 78(2) . . . . ?
C114 N12 C107 C106 -120.1(12) . . . . ?
C104 N12 C107 C106 1.1(15) . . . . ?
Ni4 N12 C107 C106 114.8(11) . . . . ?
N10 C96 C108 C109 74.0(12) . . . . ?
C97 C96 C108 C109 -103.8(11) . . . . ?
N10 C96 C108 C113 -107.0(11) . . . . ?
C97 C96 C108 C113 75.3(12) . . . . ?
C113 C108 C109 C110 2.4(16) . . . . ?
C96 C108 C109 C110 -178.5(10) . . . . ?
C108 C109 C110 C111 -0.6(19) . . . . ?
C109 C110 C111 C112 -1(2) . . . . ?
C110 C111 C112 C113 0.2(18) . . . . ?
C111 C112 C113 C108 1.7(17) . . . . ?
C109 C108 C113 C112 -3.0(16) . . . . ?
C96 C108 C113 C112 177.9(10) . . . . ?
C104 N12 C114 C115 64.3(11) . . . . ?
C107 N12 C114 C115 179.4(9) . . . . ?
Ni4 N12 C114 C115 -53.3(10) . . . . ?
N12 C114 C115 C120 -92.7(12) . . . . ?
N12 C114 C115 C116 86.0(12) . . . . ?
C120 C115 C116 C117 2.1(17) . . . . ?
C114 C115 C116 C117 -176.6(11) . . . . ?
C115 C116 C117 C118 -2.9(18) . . . . ?
C116 C117 C118 C119 3(2) . . . . ?
C117 C118 C119 C120 -2(2) . . . . ?
C118 C119 C120 C115 1.0(19) . . . . ?
C116 C115 C120 C119 -1.2(17) . . . . ?
C114 C115 C120 C119 177.5(11) . . . . ?

loop_
_platon_squeeze_void_nr
_platon_squeeze_void_average_x
_platon_squeeze_void_average_y
_platon_squeeze_void_average_z
_platon_squeeze_void_volume
_platon_squeeze_void_count_electrons
_platon_squeeze_void_content
1 0.004 0.268 0.500 797 228 ' '
2 0.428 0.335 -0.029 63 8 ' '
3 0.572 0.835 0.029 62 8 ' '
